data_1557033
loop_
_publ_author_name
'Schorpp, Marcel'
'Krossing, Ingo'

_publ_section_title
;
 Soft interactions with hard Lewis acids: generation of mono- and
 dicationic alkaline-earth metal arene-complexes by direct oxidation.
;
_journal_issue 8
_journal_name_full 'Chemical science'
_journal_page_first 2068
_journal_page_last 2076
_journal_paper_doi 10.1039/c9sc06254h
_journal_volume 11
_journal_year 2020
_chemical_formula_moiety 'C24 Al2 F55 O6, C24 H8 Al Ca F32 O3, C12 H18'
_chemical_formula_sum 'C60 H26 Al3 Ca F87 O9'
_chemical_formula_weight 2664.83
_space_group_crystal_system monoclinic
_space_group_IT_number 14
_space_group_name_Hall '-P 2ybc'
_space_group_name_H-M_alt 'P 1 21/c 1'
_atom_sites_solution_hydrogens geom
_atom_sites_solution_primary direct
_audit_creation_method 'FinalCif by Daniel Kratzert, Freiburg 2019'
_audit_update_record
;
2019-12-03 deposited with the CCDC.	2020-01-13 downloaded from the CCDC.
;
_cell_angle_alpha 90
_cell_angle_beta 118.270(2)
_cell_angle_gamma 90
_cell_formula_units_Z 4
_cell_length_a 23.4290(15)
_cell_length_b 18.9075(12)
_cell_length_c 22.4874(14)
_cell_measurement_reflns_used 9702
_cell_measurement_temperature 100(2)
_cell_measurement_theta_max 54.149
_cell_measurement_theta_min 4.498
_cell_volume 8773.4(10)
_computing_data_collection 'Bruker BIS 2018.9.0.3/05-Dec-2018 && APEX3_2018.1-0'
_computing_structure_refinement 'SHELXL-2018/3 (Sheldrick, 2018)'
_computing_structure_solution 'SHELXT 2014/5 (Sheldrick, 2014)'
_diffrn_ambient_temperature 100(2)
_diffrn_detector CCD
_diffrn_detector_area_resol_mean 8.3
_diffrn_detector_type 'Bruker APEXII'
_diffrn_measured_fraction_theta_full 1.000
_diffrn_measured_fraction_theta_max 0.999
_diffrn_measurement_device 'three-circle diffractometer'
_diffrn_measurement_device_type 'Bruker APEX2 QUAZAR'
_diffrn_measurement_method '\w and \f scans'
_diffrn_measurement_specimen_support 'MiTeGen micromount'
_diffrn_radiation_monochromator 'mirror optics'
_diffrn_radiation_probe x-ray
_diffrn_radiation_type MoK\a
_diffrn_radiation_wavelength 0.71073
_diffrn_reflns_av_R_equivalents 0.1172
_diffrn_reflns_av_unetI/netI 0.0406
_diffrn_reflns_Laue_measured_fraction_full 1.000
_diffrn_reflns_Laue_measured_fraction_max 0.999
_diffrn_reflns_limit_h_max 30
_diffrn_reflns_limit_h_min -30
_diffrn_reflns_limit_k_max 24
_diffrn_reflns_limit_k_min -24
_diffrn_reflns_limit_l_max 29
_diffrn_reflns_limit_l_min -29
_diffrn_reflns_number 267897
_diffrn_reflns_point_group_measured_fraction_full 1.000
_diffrn_reflns_point_group_measured_fraction_max 0.999
_diffrn_reflns_theta_full 25.242
_diffrn_reflns_theta_max 27.983
_diffrn_reflns_theta_min 0.987
_diffrn_source 'microfocus sealed X-ray tube'
_diffrn_source_current 0.6
_diffrn_source_type 'Incoatec I\ms'
_diffrn_source_voltage 50.0
_exptl_absorpt_coefficient_mu 0.340
_exptl_absorpt_correction_T_max 0.7456
_exptl_absorpt_correction_T_min 0.6991
_exptl_absorpt_correction_type numerical
_exptl_absorpt_process_details
;
SADABS-2016/2 - Bruker AXS area detector scaling and absorption correction:
Krause, L., Herbst-Irmer, R., Sheldrick G.M. & Stalke D., J. Appl. Cryst. 48
(2015) 3-10
;
_exptl_crystal_colour colourless
_exptl_crystal_density_diffrn 2.017
_exptl_crystal_description block
_exptl_crystal_F_000 5200
_exptl_crystal_size_max 0.35
_exptl_crystal_size_mid 0.3
_exptl_crystal_size_min 0.28
_refine_diff_density_max 0.766
_refine_diff_density_min -0.587
_refine_diff_density_rms 0.082
_refine_ls_extinction_method none
_refine_ls_goodness_of_fit_ref 1.029
_refine_ls_hydrogen_treatment constr
_refine_ls_matrix_type full
_refine_ls_number_parameters 2070
_refine_ls_number_reflns 21106
_refine_ls_number_restraints 30760
_refine_ls_restrained_S_all 0.937
_refine_ls_R_factor_all 0.0769
_refine_ls_R_factor_gt 0.0556
_refine_ls_shift/su_max 0.021
_refine_ls_shift/su_mean 0.000
_refine_ls_structure_factor_coef Fsqd
_refine_ls_weighting_details 'w=1/[\s^2^(Fo^2^)+(0.0895P)^2^+9.1408P] where P=(Fo^2^+2Fc^2^)/3'
_refine_ls_weighting_scheme calc
_refine_ls_wR_factor_gt 0.1526
_refine_ls_wR_factor_ref 0.1664
_reflns_Friedel_coverage 0.000
_reflns_number_gt 15633
_reflns_number_total 21106
_reflns_threshold_expression 'I > 2\s(I)'
_cod_data_source_file c9sc06254h2.cif
_cod_data_source_block P2c_a
_cod_depositor_comments
;Adding full bibliography for 1557027--1557034.cif.

 Adding full bibliography for 1557027--1557034.cif.
;
_cod_original_sg_symbol_H-M 'P 21/c'
_cod_database_code 1557033
_shelx_shelxl_version_number 2018/3
_shelx_space_group_comment
;
The symmetry employed for this shelxl refinement is uniquely defined
by the following loop, which should always be used as a source of
symmetry information in preference to the above space-group names.
They are only intended as comments.
;
_olex2_diffrn_ambient_temperature_device 'Oxford Cryostream 800'

loop_
_space_group_symop_operation_xyz
'x, y, z'
'-x, y+1/2, -z+1/2'
'-x, -y, -z'
'x, -y-1/2, z-1/2'

loop_
_atom_site_label
_atom_site_type_symbol
_atom_site_fract_x
_atom_site_fract_y
_atom_site_fract_z
_atom_site_U_iso_or_equiv
_atom_site_adp_type
_atom_site_occupancy
_atom_site_site_symmetry_order
_atom_site_calc_flag
_atom_site_refinement_flags_posn
_atom_site_refinement_flags_adp
_atom_site_refinement_flags_occupancy
_atom_site_disorder_assembly
_atom_site_disorder_group
O1_11 O 0.7283(14) 0.7087(13) 0.6531(12) 0.047(5) Uani 0.282(8) 1 d D U P A 2
C1_11 C 0.7224(6) 0.6622(8) 0.6963(7) 0.039(3) Uani 0.282(8) 1 d D U P A 2
C2_11 C 0.7134(8) 0.5874(8) 0.6660(8) 0.043(4) Uani 0.282(8) 1 d D U P A 2
F1_11 F 0.7707(7) 0.5731(10) 0.6704(8) 0.070(3) Uani 0.282(8) 1 d D U P A 2
F2_11 F 0.6942(7) 0.5392(10) 0.6945(9) 0.055(3) Uani 0.282(8) 1 d D U P A 2
F3_11 F 0.6709(8) 0.5825(10) 0.6017(7) 0.084(4) Uani 0.282(8) 1 d D U P A 2
C3_11 C 0.6674(7) 0.6824(7) 0.7112(8) 0.055(3) Uani 0.282(8) 1 d D U P A 2
F4_11 F 0.6792(10) 0.7465(7) 0.7401(9) 0.097(4) Uani 0.282(8) 1 d D U P A 2
F5_11 F 0.6120(6) 0.6886(8) 0.6559(8) 0.071(3) Uani 0.282(8) 1 d D U P A 2
F6_11 F 0.6602(11) 0.6381(6) 0.7525(10) 0.105(6) Uani 0.282(8) 1 d D U P A 2
C4_11 C 0.7870(8) 0.6585(9) 0.7637(8) 0.079(4) Uani 0.282(8) 1 d D U P A 2
F7_11 F 0.7987(13) 0.7198(10) 0.7932(10) 0.133(6) Uani 0.282(8) 1 d D U P A 2
F8_11 F 0.7857(8) 0.6061(9) 0.8015(6) 0.119(6) Uani 0.282(8) 1 d D U P A 2
F9_11 F 0.8326(6) 0.6431(10) 0.7480(8) 0.105(4) Uani 0.282(8) 1 d D U P A 2
C1_18 C 0.74214(14) 0.79405(14) 0.43383(14) 0.0279(6) Uani 1 1 d D U . . .
C2_18 C 0.79756(13) 0.75160(14) 0.45377(13) 0.0262(5) Uani 1 1 d D U . . .
C3_18 C 0.79074(12) 0.68006(14) 0.43589(13) 0.0240(5) Uani 1 1 d D U . . .
C4_18 C 0.72885(13) 0.65006(14) 0.39713(13) 0.0262(5) Uani 1 1 d D U . . .
C5_18 C 0.67362(13) 0.69362(17) 0.37571(14) 0.0307(6) Uani 1 1 d D U . . .
C6_18 C 0.68029(14) 0.76479(16) 0.39479(14) 0.0319(6) Uani 1 1 d D U . . .
C7_18 C 0.7497(2) 0.87196(16) 0.45262(19) 0.0475(9) Uani 1 1 d D U . . .
H7A_18 H 0.757123 0.898920 0.419669 0.071 Uiso 1 1 calc R U . . .
H7B_18 H 0.786747 0.878161 0.497698 0.071 Uiso 1 1 calc R U . . .
H7C_18 H 0.710250 0.889045 0.452626 0.071 Uiso 1 1 calc R U . . .
C8_18 C 0.86450(16) 0.7839(2) 0.49073(17) 0.0437(8) Uani 1 1 d D U . . .
H8A_18 H 0.891959 0.764360 0.472756 0.066 Uiso 1 1 calc R U . . .
H8B_18 H 0.883559 0.772991 0.538985 0.066 Uiso 1 1 calc R U . . .
H8C_18 H 0.861336 0.835315 0.484399 0.066 Uiso 1 1 calc R U . . .
C9_18 C 0.85067(15) 0.63528(19) 0.45562(17) 0.0409(7) Uani 1 1 d D U . . .
H9A_18 H 0.839015 0.585100 0.452074 0.061 Uiso 1 1 calc R U . . .
H9B_18 H 0.882866 0.646129 0.502217 0.061 Uiso 1 1 calc R U . . .
H9C_18 H 0.868904 0.645633 0.425325 0.061 Uiso 1 1 calc R U . . .
C10_18 C 0.72190(19) 0.57297(17) 0.37610(18) 0.0424(8) Uani 1 1 d D U . . .
H10A_18 H 0.724407 0.568721 0.333966 0.064 Uiso 1 1 calc R U . . .
H10B_18 H 0.679947 0.555037 0.369192 0.064 Uiso 1 1 calc R U . . .
H10C_18 H 0.756843 0.545350 0.411556 0.064 Uiso 1 1 calc R U . . .
C11_18 C 0.60680(15) 0.6654(3) 0.32872(17) 0.0529(10) Uani 1 1 d D U . . .
H11A_18 H 0.590605 0.687708 0.284307 0.079 Uiso 1 1 calc R U . . .
H11B_18 H 0.577414 0.676103 0.347245 0.079 Uiso 1 1 calc R U . . .
H11C_18 H 0.609068 0.614065 0.324135 0.079 Uiso 1 1 calc R U . . .
C12_18 C 0.6209(2) 0.8114(3) 0.3703(2) 0.0665(12) Uani 1 1 d D U . . .
H12A_18 H 0.606848 0.825559 0.323473 0.100 Uiso 1 1 calc R U . . .
H12B_18 H 0.631399 0.853596 0.398845 0.100 Uiso 1 1 calc R U . . .
H12C_18 H 0.585962 0.785147 0.372687 0.100 Uiso 1 1 calc R U . . .
C1_17 C 0.57126(13) 0.64639(14) 0.46613(14) 0.0273(5) Uani 1 1 d D U . . .
C2_17 C 0.59460(13) 0.58246(15) 0.45858(15) 0.0298(6) Uani 1 1 d D U . . .
C3_17 C 0.55533(15) 0.52459(16) 0.43230(17) 0.0370(7) Uani 1 1 d D U . . .
H3_17 H 0.571879 0.480726 0.426541 0.044 Uiso 1 1 calc R U . . .
C4_17 C 0.49022(15) 0.53288(18) 0.41443(16) 0.0381(7) Uani 1 1 d D U . . .
H4_17 H 0.461548 0.493841 0.396426 0.046 Uiso 1 1 calc R U . . .
C5_17 C 0.46661(14) 0.59729(18) 0.42251(16) 0.0379(7) Uani 1 1 d D U . . .
H5_17 H 0.421962 0.601786 0.410056 0.045 Uiso 1 1 calc R U . . .
C6_17 C 0.50732(13) 0.65549(17) 0.44861(15) 0.0322(6) Uani 1 1 d D U . . .
H6_17 H 0.491313 0.699854 0.454050 0.039 Uiso 1 1 calc R U . . .
F1_17 F 0.61555(8) 0.70063(8) 0.49184(9) 0.0338(4) Uani 1 1 d D U . . .
F2_17 F 0.65995(8) 0.57949(9) 0.47833(10) 0.0361(4) Uani 1 1 d D U . . .
C1_16 C 0.87975(13) 0.62880(14) 0.63161(13) 0.0261(5) Uani 1 1 d D U . . .
C2_16 C 0.85170(12) 0.56631(14) 0.60096(13) 0.0246(5) Uani 1 1 d D U . . .
C3_16 C 0.88350(14) 0.50299(15) 0.62158(14) 0.0297(6) Uani 1 1 d D U . . .
H3_16 H 0.863540 0.459806 0.600296 0.036 Uiso 1 1 calc R U . . .
C4_16 C 0.94600(14) 0.50465(16) 0.67477(15) 0.0323(6) Uani 1 1 d D U . . .
H4_16 H 0.969440 0.461692 0.690471 0.039 Uiso 1 1 calc R U . . .
C5_16 C 0.97478(14) 0.56730(17) 0.70532(15) 0.0335(6) Uani 1 1 d D U . . .
H5_16 H 1.017870 0.566815 0.741466 0.040 Uiso 1 1 calc R U . . .
C6_16 C 0.94200(13) 0.63153(16) 0.68431(14) 0.0311(6) Uani 1 1 d D U . . .
H6_16 H 0.961611 0.674961 0.705268 0.037 Uiso 1 1 calc R U . . .
F1_16 F 0.84255(8) 0.68889(8) 0.60703(9) 0.0329(4) Uani 1 1 d D U . . .
F2_16 F 0.78933(8) 0.57044(8) 0.54842(8) 0.0290(3) Uani 1 1 d D U . . .
O1_14 O 0.6427(13) 0.2214(13) 0.8066(13) 0.028(5) Uani 0.136(3) 1 d D U P B 2
C1_14 C 0.6370(7) 0.1731(8) 0.7598(7) 0.036(4) Uani 0.136(3) 1 d D U P B 2
C2_14 C 0.6184(8) 0.2084(8) 0.6903(8) 0.060(3) Uani 0.136(3) 1 d D U P B 2
F1_14 F 0.5538(8) 0.2206(10) 0.6648(9) 0.0541(7) Uani 0.136(3) 1 d D U P B 2
F2_14 F 0.6399(11) 0.1627(8) 0.6578(8) 0.070(5) Uani 0.136(3) 1 d D U P B 2
F3_14 F 0.6570(9) 0.2639(7) 0.6989(7) 0.051(4) Uani 0.136(3) 1 d D U P B 2
C3_14 C 0.7003(8) 0.1301(9) 0.7842(9) 0.053(4) Uani 0.136(3) 1 d D U P B 2
F4_14 F 0.7248(14) 0.1217(17) 0.8507(10) 0.046(5) Uani 0.136(3) 1 d D U P B 2
F5_14 F 0.7431(10) 0.1683(13) 0.7737(13) 0.064(4) Uani 0.136(3) 1 d D U P B 2
F6_14 F 0.6910(16) 0.0686(10) 0.7531(16) 0.041(5) Uani 0.136(3) 1 d D U P B 2
C4_14 C 0.5805(7) 0.1213(8) 0.7478(8) 0.052(4) Uani 0.136(3) 1 d D U P B 2
F7_14 F 0.6019(11) 0.0741(13) 0.7962(13) 0.058(5) Uani 0.136(3) 1 d D U P B 2
F8_14 F 0.5570(8) 0.0930(11) 0.6864(9) 0.069(5) Uani 0.136(3) 1 d D U P B 2
F9_14 F 0.5329(6) 0.1597(8) 0.7462(8) 0.041(3) Uani 0.136(3) 1 d D U P B 2
O1_13 O 0.8494(8) 0.3298(10) 0.8528(9) 0.0324(6) Uani 0.129(3) 1 d D U P C 2
C1_13 C 0.8800(8) 0.3610(8) 0.8210(8) 0.045(4) Uani 0.129(3) 1 d D U P C 2
C2_13 C 0.8470(9) 0.3372(11) 0.7465(8) 0.066(5) Uani 0.129(3) 1 d D U P C 2
F1_13 F 0.7896(11) 0.3678(17) 0.7108(14) 0.074(5) Uani 0.129(3) 1 d D U P C 2
F2_13 F 0.8793(13) 0.3555(16) 0.7138(14) 0.072(4) Uani 0.129(3) 1 d D U P C 2
F3_13 F 0.8333(14) 0.2692(11) 0.7403(12) 0.066(5) Uani 0.129(3) 1 d D U P C 2
C3_13 C 0.9537(8) 0.3460(10) 0.8557(9) 0.052(4) Uani 0.129(3) 1 d D U P C 2
F4_13 F 0.9775(10) 0.3370(16) 0.9222(9) 0.061(4) Uani 0.129(3) 1 d D U P C 2
F5_13 F 0.9668(11) 0.2871(10) 0.8317(12) 0.086(5) Uani 0.129(3) 1 d D U P C 2
F6_13 F 0.9898(13) 0.3966(14) 0.8494(15) 0.064(5) Uani 0.129(3) 1 d D U P C 2
C4_13 C 0.8708(9) 0.4420(8) 0.8249(9) 0.061(4) Uani 0.129(3) 1 d D U P C 2
F7_13 F 0.9091(10) 0.4638(10) 0.8868(9) 0.069(4) Uani 0.129(3) 1 d D U P C 2
F8_13 F 0.8847(14) 0.4753(14) 0.7815(12) 0.078(5) Uani 0.129(3) 1 d D U P C 2
F9_13 F 0.8116(10) 0.4599(13) 0.8116(15) 0.066(5) Uani 0.129(3) 1 d D U P C 2
O1_12 O 0.6621(10) 0.8460(14) 0.6241(14) 0.042(6) Uani 0.144(3) 1 d D U P A 2
C1_12 C 0.6047(8) 0.8796(8) 0.5890(7) 0.033(4) Uani 0.144(3) 1 d D U P A 2
C2_12 C 0.5957(8) 0.9025(9) 0.5192(7) 0.054(4) Uani 0.144(3) 1 d D U P A 2
F1_12 F 0.5849(10) 0.8499(11) 0.4782(9) 0.080(4) Uani 0.144(3) 1 d D U P A 2
F2_12 F 0.5477(10) 0.9486(10) 0.4884(8) 0.088(7) Uani 0.144(3) 1 d D U P A 2
F3_12 F 0.6531(11) 0.9263(18) 0.5270(16) 0.085(5) Uani 0.144(3) 1 d D U P A 2
C3_12 C 0.6050(8) 0.9494(8) 0.6265(8) 0.057(4) Uani 0.144(3) 1 d D U P A 2
F4_12 F 0.6236(11) 0.9352(10) 0.6909(8) 0.062(4) Uani 0.144(3) 1 d D U P A 2
F5_12 F 0.6462(10) 0.9945(9) 0.6200(11) 0.076(4) Uani 0.144(3) 1 d D U P A 2
F6_12 F 0.5445(8) 0.9742(9) 0.6017(9) 0.050(3) Uani 0.144(3) 1 d D U P A 2
C4_12 C 0.5460(7) 0.8344(8) 0.5808(9) 0.055(4) Uani 0.144(3) 1 d D U P A 2
F7_12 F 0.5459(11) 0.8295(10) 0.6391(10) 0.063(4) Uani 0.144(3) 1 d D U P A 2
F8_12 F 0.4915(7) 0.8620(11) 0.5323(10) 0.088(6) Uani 0.144(3) 1 d D U P A 2
F9_12 F 0.5483(8) 0.7703(7) 0.5590(9) 0.054(3) Uani 0.144(3) 1 d D U P A 2
O1_10 O 0.8934(12) 0.3298(10) 0.9882(9) 0.047(4) Uani 0.328(5) 1 d D U P C 2
C1_10 C 0.8955(5) 0.3708(6) 1.0387(6) 0.042(3) Uani 0.328(5) 1 d D U P C 2
C2_10 C 0.9545(6) 0.4211(6) 1.0646(6) 0.065(3) Uani 0.328(5) 1 d D U P C 2
F1_10 F 0.9435(7) 0.4764(7) 1.0253(6) 0.085(3) Uani 0.328(5) 1 d D U P C 2
F2_10 F 0.9688(7) 0.4463(9) 1.1255(7) 0.069(4) Uani 0.328(5) 1 d D U P C 2
F3_10 F 1.0063(9) 0.3879(13) 1.0687(12) 0.077(4) Uani 0.328(5) 1 d D U P C 2
C3_10 C 0.9034(5) 0.3203(5) 1.0960(5) 0.055(2) Uani 0.328(5) 1 d D U P C 2
F4_10 F 0.8632(9) 0.2665(8) 1.0742(10) 0.072(4) Uani 0.328(5) 1 d D U P C 2
F5_10 F 0.9629(4) 0.2950(6) 1.1296(5) 0.074(3) Uani 0.328(5) 1 d D U P C 2
F6_10 F 0.8896(8) 0.3528(8) 1.1404(6) 0.069(3) Uani 0.328(5) 1 d D U P C 2
C4_10 C 0.8313(5) 0.4131(5) 1.0143(5) 0.055(3) Uani 0.328(5) 1 d D U P C 2
F7_10 F 0.7838(7) 0.3706(11) 1.0096(13) 0.068(3) Uani 0.328(5) 1 d D U P C 2
F8_10 F 0.8376(5) 0.4653(5) 1.0561(5) 0.075(3) Uani 0.328(5) 1 d D U P C 2
F9_10 F 0.8135(8) 0.4393(10) 0.9537(7) 0.070(4) Uani 0.328(5) 1 d D U P C 2
O1_9 O 0.78639(10) 0.84656(12) 0.69492(10) 0.0371(5) Uani 1 1 d D U . . .
C1_9 C 0.84576(13) 0.87657(16) 0.72294(14) 0.0316(6) Uani 1 1 d D U . . .
C2_9 C 0.89789(16) 0.8215(2) 0.76711(18) 0.0489(9) Uani 1 1 d D U . . .
F1_9 F 0.89649(12) 0.81046(12) 0.82462(10) 0.0593(6) Uani 1 1 d D U . . .
F2_9 F 0.95719(10) 0.84200(16) 0.78131(14) 0.0743(8) Uani 1 1 d D U . . .
F3_9 F 0.88533(12) 0.75981(13) 0.73487(13) 0.0688(7) Uani 1 1 d D U . . .
C3_9 C 0.86132(18) 0.9051(2) 0.66744(18) 0.0539(10) Uani 1 1 d D U . . .
F4_9 F 0.80917(13) 0.93670(16) 0.61893(11) 0.0733(8) Uani 1 1 d D U . . .
F5_9 F 0.87670(12) 0.85301(17) 0.63884(13) 0.0791(9) Uani 1 1 d D U . . .
F6_9 F 0.91045(12) 0.95044(16) 0.69177(12) 0.0734(8) Uani 1 1 d D U . . .
C4_9 C 0.84736(16) 0.93915(17) 0.76799(17) 0.0401(7) Uani 1 1 d D U . . .
F7_9 F 0.81767(13) 0.99596(12) 0.73114(13) 0.0657(6) Uani 1 1 d D U . . .
F8_9 F 0.90707(10) 0.95847(11) 0.81175(10) 0.0488(5) Uani 1 1 d D U . . .
F9_9 F 0.81717(11) 0.92192(12) 0.80290(11) 0.0563(6) Uani 1 1 d D U . . .
O1_8 O 0.64963(16) 0.8334(2) 0.6105(2) 0.0274(8) Uani 0.856(3) 1 d D U P A 1
C1_8 C 0.60991(18) 0.8912(2) 0.59086(19) 0.0283(8) Uani 0.856(3) 1 d D U P A 1
C2_8 C 0.5482(2) 0.8712(2) 0.5259(2) 0.0512(11) Uani 0.856(3) 1 d D U P A 1
F1_8 F 0.55898(19) 0.8684(2) 0.47395(16) 0.0824(11) Uani 0.856(3) 1 d D U P A 1
F2_8 F 0.49929(14) 0.91507(18) 0.51181(18) 0.0802(11) Uani 0.856(3) 1 d D U P A 1
F3_8 F 0.52786(13) 0.80655(17) 0.52966(18) 0.0696(10) Uani 0.856(3) 1 d D U P A 1
C3_8 C 0.59062(19) 0.90741(19) 0.6467(2) 0.0419(9) Uani 0.856(3) 1 d D U P A 1
F4_8 F 0.64442(18) 0.90579(18) 0.70716(14) 0.0595(9) Uani 0.856(3) 1 d D U P A 1
F5_8 F 0.55084(18) 0.85794(15) 0.64818(19) 0.0559(8) Uani 0.856(3) 1 d D U P A 1
F6_8 F 0.56230(17) 0.96913(16) 0.6388(2) 0.0607(9) Uani 0.856(3) 1 d D U P A 1
C4_8 C 0.64335(19) 0.9569(2) 0.5802(2) 0.0419(9) Uani 0.856(3) 1 d D U P A 1
F7_8 F 0.68453(13) 0.98548(13) 0.63830(16) 0.0524(7) Uani 0.856(3) 1 d D U P A 1
F8_8 F 0.60076(15) 1.00587(15) 0.54291(17) 0.0694(9) Uani 0.856(3) 1 d D U P A 1
F9_8 F 0.6760(2) 0.9368(2) 0.5481(2) 0.0731(12) Uani 0.856(3) 1 d D U P A 1
O1_7 O 0.7200(5) 0.7081(4) 0.6456(4) 0.0235(11) Uani 0.718(8) 1 d D U P A 1
C1_7 C 0.7078(3) 0.6642(3) 0.6874(3) 0.0301(11) Uani 0.718(8) 1 d D U P A 1
C2_7 C 0.6387(4) 0.6774(3) 0.6796(4) 0.0535(18) Uani 0.718(8) 1 d D U P A 1
F1_7 F 0.6392(4) 0.7367(2) 0.7119(4) 0.089(2) Uani 0.718(8) 1 d D U P A 1
F2_7 F 0.6190(3) 0.6253(2) 0.7032(4) 0.0785(17) Uani 0.718(8) 1 d D U P A 1
F3_7 F 0.5961(2) 0.6887(2) 0.6153(3) 0.0716(14) Uani 0.718(8) 1 d D U P A 1
C3_7 C 0.7077(3) 0.5877(3) 0.6633(3) 0.0327(14) Uani 0.718(8) 1 d D U P A 1
F4_7 F 0.7523(3) 0.5791(3) 0.6433(3) 0.0590(15) Uani 0.718(8) 1 d D U P A 1
F5_7 F 0.6517(2) 0.5748(3) 0.6087(2) 0.0533(11) Uani 0.718(8) 1 d D U P A 1
F6_7 F 0.7181(2) 0.5392(3) 0.7097(3) 0.0409(11) Uani 0.718(8) 1 d D U P A 1
C4_7 C 0.7593(4) 0.6730(3) 0.7609(3) 0.069(2) Uani 0.718(8) 1 d D U P A 1
F7_7 F 0.8160(3) 0.6470(3) 0.7722(3) 0.096(2) Uani 0.718(8) 1 d D U P A 1
F8_7 F 0.7417(4) 0.6408(3) 0.8029(2) 0.106(3) Uani 0.718(8) 1 d D U P A 1
F9_7 F 0.7676(5) 0.7406(3) 0.7780(3) 0.109(3) Uani 0.718(8) 1 d D U P A 1
O1_6 O 0.86436(13) 0.30380(14) 0.84474(12) 0.0324(6) Uani 0.871(3) 1 d D U P C 1
C1_6 C 0.88506(18) 0.34861(19) 0.81145(18) 0.0318(7) Uani 0.871(3) 1 d D U P C 1
C2_6 C 0.89304(19) 0.3038(2) 0.75799(19) 0.0408(8) Uani 0.871(3) 1 d D U P C 1
F1_6 F 0.94737(13) 0.26601(14) 0.78670(15) 0.0551(7) Uani 0.871(3) 1 d D U P C 1
F2_6 F 0.89724(18) 0.3443(2) 0.71138(19) 0.0572(8) Uani 0.871(3) 1 d D U P C 1
F3_6 F 0.84584(17) 0.25926(17) 0.72681(16) 0.0525(8) Uani 0.871(3) 1 d D U P C 1
C3_6 C 0.8341(2) 0.4078(2) 0.7750(2) 0.0474(10) Uani 0.871(3) 1 d D U P C 1
F4_6 F 0.81289(17) 0.43202(19) 0.8164(2) 0.0612(10) Uani 0.871(3) 1 d D U P C 1
F5_6 F 0.78280(18) 0.3821(3) 0.72165(19) 0.0655(10) Uani 0.871(3) 1 d D U P C 1
F6_6 F 0.85798(18) 0.46104(17) 0.75529(18) 0.0656(10) Uani 0.871(3) 1 d D U P C 1
C4_6 C 0.95015(19) 0.3830(2) 0.8607(2) 0.0423(9) Uani 0.871(3) 1 d D U P C 1
F7_6 F 0.94219(14) 0.43592(13) 0.89476(14) 0.0508(6) Uani 0.871(3) 1 d D U P C 1
F8_6 F 0.9813(2) 0.4084(2) 0.8276(2) 0.0609(10) Uani 0.871(3) 1 d D U P C 1
F9_6 F 0.98911(14) 0.3370(2) 0.90585(16) 0.0538(8) Uani 0.871(3) 1 d D U P C 1
O1_5 O 0.87471(9) 0.19395(10) 0.93260(10) 0.0310(4) Uani 1 1 d D U . . .
C1_5 C 0.91651(11) 0.13937(13) 0.95272(13) 0.0224(5) Uani 1 1 d D U . . .
C2_5 C 0.96937(13) 0.15057(15) 1.02704(14) 0.0295(6) Uani 1 1 d D U . . .
F1_5 F 0.94346(9) 0.14550(12) 1.06853(9) 0.0436(5) Uani 1 1 d D U . . .
F2_5 F 1.01731(8) 0.10367(9) 1.04723(9) 0.0362(4) Uani 1 1 d D U . . .
F3_5 F 0.99547(9) 0.21420(10) 1.03487(9) 0.0404(4) Uani 1 1 d D U . . .
C3_5 C 0.94901(13) 0.13028(16) 0.90684(14) 0.0309(6) Uani 1 1 d D U . . .
F4_5 F 0.90566(9) 0.13449(11) 0.84234(8) 0.0399(4) Uani 1 1 d D U . . .
F5_5 F 0.99200(9) 0.18266(12) 0.91947(10) 0.0461(5) Uani 1 1 d D U . . .
F6_5 F 0.97984(10) 0.06903(11) 0.91717(10) 0.0458(5) Uani 1 1 d D U . . .
C4_5 C 0.87759(13) 0.07121(15) 0.94813(15) 0.0310(6) Uani 1 1 d D U . . .
F7_5 F 0.84254(8) 0.05058(9) 0.88475(9) 0.0367(4) Uani 1 1 d D U . . .
F8_5 F 0.91659(9) 0.01799(10) 0.98334(12) 0.0507(5) Uani 1 1 d D U . . .
F9_5 F 0.83710(9) 0.08143(11) 0.97305(9) 0.0432(4) Uani 1 1 d D U . . .
O1_4 O 0.8972(6) 0.3403(5) 0.9781(4) 0.0293(12) Uani 0.672(5) 1 d D U P C 1
C1_4 C 0.9032(3) 0.3784(3) 1.0317(3) 0.0321(12) Uani 0.672(5) 1 d D U P C 1
C2_4 C 0.8820(3) 0.4556(3) 1.0071(2) 0.0440(12) Uani 0.672(5) 1 d D U P C 1
F1_4 F 0.9269(3) 0.4899(2) 0.9994(2) 0.0565(12) Uani 0.672(5) 1 d D U P C 1
F2_4 F 0.8698(2) 0.4927(2) 1.05056(18) 0.0582(10) Uani 0.672(5) 1 d D U P C 1
F3_4 F 0.8293(3) 0.4567(4) 0.9485(3) 0.0582(16) Uani 0.672(5) 1 d D U P C 1
C3_4 C 0.8593(3) 0.3484(3) 1.0603(3) 0.0451(12) Uani 0.672(5) 1 d D U P C 1
F4_4 F 0.8633(4) 0.2780(4) 1.0616(4) 0.0580(15) Uani 0.672(5) 1 d D U P C 1
F5_4 F 0.7971(3) 0.3646(6) 1.0190(5) 0.0620(17) Uani 0.672(5) 1 d D U P C 1
F6_4 F 0.8749(3) 0.3728(4) 1.1212(3) 0.0576(15) Uani 0.672(5) 1 d D U P C 1
C4_4 C 0.9746(2) 0.3782(3) 1.0880(2) 0.0402(11) Uani 0.672(5) 1 d D U P C 1
F7_4 F 0.9884(2) 0.3187(2) 1.1232(2) 0.0587(11) Uani 0.672(5) 1 d D U P C 1
F8_4 F 0.9879(3) 0.4311(4) 1.1315(3) 0.0490(13) Uani 0.672(5) 1 d D U P C 1
F9_4 F 1.0144(4) 0.3827(6) 1.0611(6) 0.0597(14) Uani 0.672(5) 1 d D U P C 1
O1_3 O 0.65471(19) 0.22691(19) 0.79899(18) 0.0220(8) Uani 0.864(3) 1 d D U P B 1
C1_3 C 0.65453(16) 0.17539(17) 0.75658(16) 0.0233(6) Uani 0.864(3) 1 d D U P B 1
C2_3 C 0.66954(14) 0.10210(15) 0.79178(15) 0.0239(6) Uani 0.864(3) 1 d D U P B 1
F1_3 F 0.61951(16) 0.07441(19) 0.7949(2) 0.0443(7) Uani 0.864(3) 1 d D U P B 1
F2_3 F 0.6887(2) 0.05479(15) 0.7613(2) 0.0342(8) Uani 0.864(3) 1 d D U P B 1
F3_3 F 0.7161(2) 0.1076(2) 0.85502(15) 0.0345(8) Uani 0.864(3) 1 d D U P B 1
C3_3 C 0.7070(2) 0.19266(17) 0.73459(18) 0.0348(8) Uani 0.864(3) 1 d D U P B 1
F4_3 F 0.70562(16) 0.26038(11) 0.72017(14) 0.0484(7) Uani 0.864(3) 1 d D U P B 1
F5_3 F 0.76582(12) 0.17824(16) 0.78452(15) 0.0430(6) Uani 0.864(3) 1 d D U P B 1
F6_3 F 0.69793(15) 0.15553(12) 0.68015(11) 0.0476(6) Uani 0.864(3) 1 d D U P B 1
C4_3 C 0.58640(17) 0.17396(18) 0.69448(18) 0.0401(9) Uani 0.864(3) 1 d D U P B 1
F7_3 F 0.57942(15) 0.23006(14) 0.65437(12) 0.0541(7) Uani 0.864(3) 1 d D U P B 1
F8_3 F 0.57659(14) 0.11579(13) 0.65740(13) 0.0574(8) Uani 0.864(3) 1 d D U P B 1
F9_3 F 0.54111(11) 0.17713(14) 0.71248(15) 0.0526(7) Uani 0.864(3) 1 d D U P B 1
O1_2 O 0.66683(9) 0.35527(10) 0.86640(10) 0.0293(4) Uani 1 1 d D U . . .
C1_2 C 0.62531(12) 0.40760(13) 0.83305(14) 0.0238(5) Uani 1 1 d D U . . .
C2_2 C 0.55782(13) 0.37811(14) 0.78188(15) 0.0303(6) Uani 1 1 d D U . . .
F1_2 F 0.55766(9) 0.35494(10) 0.72570(9) 0.0385(4) Uani 1 1 d D U . . .
F2_2 F 0.51125(9) 0.42627(10) 0.76415(12) 0.0544(6) Uani 1 1 d D U . . .
F3_2 F 0.54200(8) 0.32341(9) 0.80771(10) 0.0360(4) Uani 1 1 d D U . . .
C3_2 C 0.61831(15) 0.45474(15) 0.88603(17) 0.0370(7) Uani 1 1 d D U . . .
F4_2 F 0.67563(9) 0.46762(10) 0.93803(10) 0.0419(4) Uani 1 1 d D U . . .
F5_2 F 0.58187(11) 0.42217(11) 0.90806(12) 0.0540(6) Uani 1 1 d D U . . .
F6_2 F 0.59075(11) 0.51670(10) 0.86053(14) 0.0611(6) Uani 1 1 d D U . . .
C4_2 C 0.65251(16) 0.45214(18) 0.79397(17) 0.0420(7) Uani 1 1 d D U . . .
F7_2 F 0.70148(10) 0.49245(11) 0.83566(11) 0.0488(5) Uani 1 1 d D U . . .
F8_2 F 0.60755(13) 0.49460(13) 0.74869(12) 0.0721(8) Uani 1 1 d D U . . .
F9_2 F 0.67407(12) 0.40960(14) 0.76199(12) 0.0629(7) Uani 1 1 d D U . . .
O1_1 O 0.70030(10) 0.22895(11) 0.94412(10) 0.0323(4) Uani 1 1 d D U . . .
C1_1 C 0.67284(14) 0.20441(15) 0.98133(14) 0.0302(6) Uani 1 1 d D U . . .
C2_1 C 0.68246(19) 0.25833(19) 1.03751(18) 0.0467(8) Uani 1 1 d D U . . .
F1_1 F 0.74317(12) 0.25794(14) 1.08673(11) 0.0622(6) Uani 1 1 d D U . . .
F2_1 F 0.64367(13) 0.24306(14) 1.06417(12) 0.0640(7) Uani 1 1 d D U . . .
F3_1 F 0.66950(13) 0.32293(11) 1.01271(13) 0.0638(6) Uani 1 1 d D U . . .
C3_1 C 0.59899(16) 0.19075(17) 0.93653(17) 0.0399(7) Uani 1 1 d D U . . .
F4_1 F 0.58756(11) 0.16069(14) 0.87907(11) 0.0611(6) Uani 1 1 d D U . . .
F5_1 F 0.56639(11) 0.25099(12) 0.92215(14) 0.0625(6) Uani 1 1 d D U . . .
F6_1 F 0.57404(10) 0.14861(10) 0.96592(11) 0.0466(5) Uani 1 1 d D U . . .
C4_1 C 0.70703(17) 0.13411(17) 1.01442(18) 0.0418(7) Uani 1 1 d D U . . .
F7_1 F 0.68810(12) 0.08247(10) 0.96838(13) 0.0575(6) Uani 1 1 d D U . . .
F8_1 F 0.69369(12) 0.11264(13) 1.06269(12) 0.0620(6) Uani 1 1 d D U . . .
F9_1 F 0.77062(11) 0.14051(13) 1.04089(12) 0.0593(6) Uani 1 1 d D U . . .
Ca01 Ca 0.73043(3) 0.68535(3) 0.51792(3) 0.02299(12) Uani 1 1 d . . . . .
Al2 Al 0.85818(4) 0.28142(4) 0.91532(4) 0.02037(15) Uani 1 1 d . . . . .
Al3 Al 0.72467(4) 0.79976(4) 0.63437(4) 0.01955(15) Uani 1 1 d . . . . .
Al1 Al 0.69334(4) 0.27090(4) 0.87396(4) 0.01880(15) Uani 1 1 d . . . . .
F1 F 0.77484(7) 0.28078(8) 0.89225(8) 0.0251(3) Uani 1 1 d . . . . .
F2 F 0.73541(8) 0.78830(8) 0.56476(8) 0.0265(3) Uani 1 1 d . . . . .

loop_
_atom_site_aniso_label
_atom_site_aniso_U_11
_atom_site_aniso_U_22
_atom_site_aniso_U_33
_atom_site_aniso_U_23
_atom_site_aniso_U_13
_atom_site_aniso_U_12
O1_11 0.052(10) 0.048(8) 0.050(9) 0.016(7) 0.032(7) 0.000(7)
C1_11 0.052(6) 0.037(6) 0.043(6) 0.006(5) 0.037(5) -0.001(5)
C2_11 0.057(7) 0.040(7) 0.047(7) 0.005(6) 0.038(6) 0.007(7)
F1_11 0.084(6) 0.077(6) 0.082(8) 0.038(6) 0.066(6) 0.041(5)
F2_11 0.071(8) 0.037(4) 0.073(7) 0.009(5) 0.046(6) 0.000(6)
F3_11 0.101(8) 0.075(7) 0.055(5) -0.009(5) 0.020(5) -0.023(7)
C3_11 0.081(7) 0.035(5) 0.082(8) 0.016(6) 0.067(6) 0.014(6)
F4_11 0.174(11) 0.044(5) 0.118(8) -0.001(5) 0.105(8) 0.024(7)
F5_11 0.058(5) 0.077(6) 0.108(6) 0.016(6) 0.064(5) 0.019(4)
F6_11 0.200(17) 0.052(6) 0.163(13) 0.050(9) 0.168(13) 0.053(9)
C4_11 0.076(7) 0.086(7) 0.049(6) 0.017(5) 0.008(5) -0.026(7)
F7_11 0.205(13) 0.103(8) 0.065(7) -0.024(6) 0.043(8) -0.088(8)
F8_11 0.138(12) 0.130(11) 0.042(6) 0.035(7) 0.006(6) -0.049(10)
F9_11 0.062(6) 0.143(8) 0.073(8) 0.030(7) 0.000(5) -0.011(6)
C1_18 0.0424(15) 0.0243(13) 0.0251(13) 0.0040(10) 0.0226(12) 0.0047(11)
C2_18 0.0305(13) 0.0311(13) 0.0205(12) -0.0017(10) 0.0151(11) -0.0045(10)
C3_18 0.0239(12) 0.0313(13) 0.0198(12) 0.0018(10) 0.0128(10) 0.0058(10)
C4_18 0.0329(13) 0.0274(13) 0.0235(13) -0.0051(10) 0.0176(11) -0.0036(10)
C5_18 0.0212(12) 0.0487(17) 0.0200(13) -0.0012(12) 0.0079(10) -0.0029(11)
C6_18 0.0330(14) 0.0391(15) 0.0281(14) 0.0122(12) 0.0180(12) 0.0139(12)
C7_18 0.088(3) 0.0235(14) 0.049(2) 0.0036(14) 0.047(2) 0.0047(16)
C8_18 0.0401(17) 0.055(2) 0.0396(18) -0.0103(15) 0.0218(15) -0.0190(15)
C9_18 0.0338(15) 0.055(2) 0.0406(17) 0.0021(15) 0.0230(14) 0.0172(14)
C10_18 0.062(2) 0.0317(16) 0.0446(18) -0.0139(14) 0.0339(17) -0.0111(15)
C11_18 0.0261(15) 0.096(3) 0.0312(17) -0.0069(18) 0.0088(13) -0.0177(17)
C12_18 0.054(2) 0.075(3) 0.074(3) 0.030(2) 0.033(2) 0.042(2)
C1_17 0.0297(13) 0.0274(13) 0.0306(14) 0.0017(11) 0.0189(12) 0.0001(10)
C2_17 0.0268(13) 0.0294(14) 0.0369(15) 0.0043(11) 0.0181(12) 0.0023(11)
C3_17 0.0362(15) 0.0293(14) 0.0458(18) 0.0006(13) 0.0198(14) -0.0025(12)
C4_17 0.0347(15) 0.0410(17) 0.0390(17) -0.0022(13) 0.0178(14) -0.0096(13)
C5_17 0.0277(14) 0.0565(19) 0.0314(15) -0.0012(14) 0.0155(13) -0.0026(13)
C6_17 0.0290(13) 0.0400(16) 0.0325(15) 0.0020(12) 0.0186(12) 0.0044(12)
F1_17 0.0322(8) 0.0257(8) 0.0521(11) -0.0044(7) 0.0271(8) -0.0006(7)
F2_17 0.0279(8) 0.0266(8) 0.0589(12) 0.0001(8) 0.0246(8) 0.0025(7)
C1_16 0.0294(13) 0.0271(13) 0.0228(13) 0.0014(10) 0.0133(11) 0.0056(10)
C2_16 0.0240(12) 0.0325(13) 0.0191(12) 0.0021(10) 0.0116(10) 0.0022(10)
C3_16 0.0349(14) 0.0287(13) 0.0315(14) 0.0037(11) 0.0206(12) 0.0032(11)
C4_16 0.0308(14) 0.0382(15) 0.0332(15) 0.0096(12) 0.0196(12) 0.0097(12)
C5_16 0.0264(13) 0.0471(17) 0.0277(14) 0.0048(12) 0.0134(12) 0.0075(12)
C6_16 0.0281(13) 0.0377(15) 0.0287(14) -0.0036(12) 0.0143(12) -0.0004(11)
F1_16 0.0330(8) 0.0261(8) 0.0315(9) -0.0030(7) 0.0086(7) 0.0047(7)
F2_16 0.0293(8) 0.0276(8) 0.0249(8) -0.0007(6) 0.0086(7) 0.0022(6)
O1_14 0.020(9) 0.031(8) 0.040(8) -0.014(7) 0.019(7) -0.014(6)
C1_14 0.039(7) 0.034(7) 0.033(6) -0.008(5) 0.015(6) 0.002(5)
C2_14 0.075(6) 0.049(7) 0.036(6) -0.004(6) 0.009(6) 0.003(6)
F1_14 0.0701(19) 0.0415(13) 0.0269(12) 0.0061(9) 0.0034(11) 0.0187(13)
F2_14 0.125(15) 0.054(9) 0.033(8) -0.016(7) 0.040(10) -0.013(9)
F3_14 0.077(9) 0.037(7) 0.032(8) 0.009(5) 0.021(8) 0.004(7)
C3_14 0.054(8) 0.049(8) 0.048(7) -0.006(6) 0.018(7) 0.007(6)
F4_14 0.037(7) 0.055(9) 0.040(6) 0.004(6) 0.012(5) 0.018(7)
F5_14 0.052(8) 0.082(8) 0.062(8) -0.029(7) 0.031(7) -0.020(7)
F6_14 0.054(7) 0.033(7) 0.048(8) 0.003(7) 0.033(6) 0.011(6)
C4_14 0.047(8) 0.044(9) 0.062(9) -0.026(6) 0.023(8) -0.006(6)
F7_14 0.046(9) 0.045(7) 0.086(7) -0.006(6) 0.034(7) -0.004(7)
F8_14 0.053(10) 0.088(13) 0.070(8) -0.056(9) 0.033(8) -0.038(9)
F9_14 0.023(5) 0.045(6) 0.049(7) -0.016(5) 0.013(5) -0.005(4)
O1_13 0.0358(13) 0.0376(15) 0.0280(12) 0.0019(11) 0.0187(10) -0.0064(11)
C1_13 0.044(7) 0.052(7) 0.049(7) 0.011(6) 0.029(6) -0.008(7)
C2_13 0.078(10) 0.081(9) 0.048(8) 0.013(8) 0.038(7) -0.002(9)
F1_13 0.062(7) 0.108(9) 0.046(8) 0.024(8) 0.019(6) -0.006(7)
F2_13 0.090(8) 0.082(9) 0.064(7) 0.028(7) 0.054(7) 0.010(8)
F3_13 0.079(9) 0.084(7) 0.044(8) -0.005(6) 0.037(7) -0.016(7)
C3_13 0.049(7) 0.047(8) 0.071(8) 0.016(8) 0.037(7) -0.006(7)
F4_13 0.037(7) 0.083(8) 0.067(7) 0.019(6) 0.028(6) 0.000(7)
F5_13 0.088(8) 0.070(7) 0.080(8) 0.001(7) 0.023(8) 0.027(7)
F6_13 0.052(7) 0.074(8) 0.090(10) 0.013(8) 0.052(7) -0.018(7)
C4_13 0.057(9) 0.058(8) 0.073(9) 0.015(8) 0.035(8) 0.003(8)
F7_13 0.072(8) 0.056(8) 0.079(7) 0.002(6) 0.035(6) -0.006(7)
F8_13 0.097(9) 0.062(8) 0.084(8) 0.032(8) 0.050(7) 0.006(8)
F9_13 0.068(6) 0.078(10) 0.064(8) 0.026(9) 0.040(6) 0.032(7)
O1_12 0.031(8) 0.048(12) 0.039(11) 0.006(9) 0.011(7) 0.001(8)
C1_12 0.033(7) 0.041(7) 0.034(7) 0.004(6) 0.024(6) 0.003(6)
C2_12 0.074(9) 0.064(10) 0.032(8) 0.016(6) 0.033(8) 0.040(7)
F1_12 0.081(8) 0.123(8) 0.030(6) -0.013(6) 0.021(6) 0.066(7)
F2_12 0.139(14) 0.086(12) 0.058(10) 0.043(9) 0.062(11) 0.095(12)
F3_12 0.105(8) 0.088(8) 0.107(9) 0.050(7) 0.088(7) 0.035(7)
C3_12 0.071(9) 0.056(9) 0.050(8) -0.013(7) 0.035(8) -0.012(7)
F4_12 0.092(8) 0.050(8) 0.046(6) -0.017(6) 0.035(6) 0.005(7)
F5_12 0.080(7) 0.053(7) 0.092(8) -0.007(7) 0.038(7) -0.020(7)
F6_12 0.088(7) 0.028(6) 0.067(7) -0.009(7) 0.063(6) 0.008(5)
C4_12 0.039(7) 0.043(8) 0.087(10) -0.007(8) 0.034(8) -0.003(7)
F7_12 0.060(7) 0.051(9) 0.108(7) -0.019(7) 0.064(6) -0.015(8)
F8_12 0.036(7) 0.077(13) 0.136(13) 0.005(12) 0.029(8) 0.019(8)
F9_12 0.051(7) 0.043(6) 0.067(7) -0.014(6) 0.025(6) -0.006(5)
O1_10 0.029(6) 0.054(9) 0.046(7) -0.029(6) 0.009(5) -0.002(6)
C1_10 0.041(5) 0.035(5) 0.036(5) -0.024(4) 0.007(4) -0.013(4)
C2_10 0.066(6) 0.065(7) 0.054(6) -0.022(5) 0.019(5) -0.026(5)
F1_10 0.106(7) 0.067(5) 0.067(7) -0.010(4) 0.028(6) -0.042(5)
F2_10 0.069(8) 0.068(7) 0.049(4) -0.026(4) 0.009(5) -0.031(6)
F3_10 0.046(6) 0.104(6) 0.062(7) -0.036(5) 0.010(5) -0.029(5)
C3_10 0.054(5) 0.047(6) 0.053(6) -0.009(4) 0.017(5) -0.009(4)
F4_10 0.074(5) 0.046(5) 0.090(8) 0.001(5) 0.034(6) -0.010(4)
F5_10 0.067(5) 0.069(6) 0.064(5) 0.008(4) 0.015(4) 0.010(4)
F6_10 0.077(7) 0.078(7) 0.051(6) -0.008(5) 0.029(6) -0.008(5)
C4_10 0.072(6) 0.037(5) 0.055(5) -0.019(4) 0.029(5) 0.004(4)
F7_10 0.052(6) 0.074(5) 0.074(6) -0.028(5) 0.026(6) 0.004(5)
F8_10 0.100(6) 0.050(4) 0.068(4) -0.027(4) 0.035(4) 0.003(4)
F9_10 0.070(7) 0.068(7) 0.056(4) -0.002(4) 0.017(4) 0.019(5)
O1_9 0.0323(10) 0.0517(13) 0.0288(11) -0.0058(9) 0.0157(9) -0.0157(10)
C1_9 0.0261(13) 0.0471(17) 0.0235(13) -0.0098(12) 0.0133(11) -0.0119(12)
C2_9 0.0372(17) 0.059(2) 0.0414(18) -0.0221(16) 0.0108(15) 0.0020(15)
F1_9 0.0712(15) 0.0517(13) 0.0330(11) -0.0006(9) 0.0067(10) 0.0062(11)
F2_9 0.0294(10) 0.099(2) 0.0805(18) -0.0346(15) 0.0142(11) 0.0009(11)
F3_9 0.0640(14) 0.0587(14) 0.0710(16) -0.0301(12) 0.0215(13) 0.0105(12)
C3_9 0.051(2) 0.083(3) 0.0368(18) -0.0206(17) 0.0285(16) -0.0395(19)
F4_9 0.0766(16) 0.100(2) 0.0318(11) 0.0074(12) 0.0158(11) -0.0381(15)
F5_9 0.0700(15) 0.133(2) 0.0610(15) -0.0558(16) 0.0532(13) -0.0524(16)
F6_9 0.0739(16) 0.106(2) 0.0532(13) -0.0292(13) 0.0405(12) -0.0618(15)
C4_9 0.0431(17) 0.0414(17) 0.0394(17) -0.0030(14) 0.0224(14) -0.0029(14)
F7_9 0.0703(15) 0.0445(12) 0.0646(15) 0.0000(11) 0.0175(13) -0.0006(11)
F8_9 0.0500(11) 0.0544(12) 0.0371(10) -0.0198(9) 0.0165(9) -0.0128(10)
F9_9 0.0682(14) 0.0653(14) 0.0574(13) -0.0206(11) 0.0478(12) -0.0127(11)
O1_8 0.0220(14) 0.0304(15) 0.0334(19) 0.0025(13) 0.0161(14) 0.0024(12)
C1_8 0.0256(17) 0.0299(17) 0.0323(18) -0.0036(14) 0.0162(15) 0.0055(13)
C2_8 0.043(2) 0.050(2) 0.043(2) -0.0106(19) 0.0061(18) 0.0127(18)
F1_8 0.082(3) 0.118(3) 0.0333(15) -0.0065(17) 0.0155(17) 0.027(2)
F2_8 0.0458(15) 0.065(2) 0.089(2) -0.0096(17) -0.0009(15) 0.0261(14)
F3_8 0.0403(14) 0.0519(17) 0.086(2) -0.0347(16) 0.0049(15) 0.0000(12)
C3_8 0.053(2) 0.0307(18) 0.064(3) -0.0139(18) 0.046(2) -0.0099(16)
F4_8 0.093(2) 0.056(2) 0.0377(15) -0.0141(13) 0.0384(16) -0.0173(17)
F5_8 0.0634(17) 0.0367(16) 0.102(2) -0.0103(15) 0.0677(17) -0.0097(15)
F6_8 0.084(2) 0.0333(13) 0.102(3) -0.0181(19) 0.075(2) -0.0006(14)
C4_8 0.053(2) 0.0345(19) 0.058(2) 0.0139(17) 0.042(2) 0.0146(16)
F7_8 0.0441(14) 0.0353(12) 0.084(2) -0.0047(12) 0.0352(15) -0.0104(11)
F8_8 0.084(2) 0.0482(15) 0.089(2) 0.0384(15) 0.0520(18) 0.0323(15)
F9_8 0.099(3) 0.064(2) 0.109(3) 0.036(2) 0.092(3) 0.026(2)
O1_7 0.034(2) 0.017(2) 0.027(2) 0.0033(16) 0.021(2) -0.0003(17)
C1_7 0.047(3) 0.024(2) 0.030(2) 0.0042(18) 0.027(2) -0.0020(19)
C2_7 0.065(4) 0.040(3) 0.087(5) 0.028(3) 0.062(4) 0.025(3)
F1_7 0.170(6) 0.038(2) 0.140(5) 0.024(3) 0.140(5) 0.032(3)
F2_7 0.103(4) 0.048(2) 0.146(5) 0.036(3) 0.109(4) 0.019(2)
F3_7 0.045(2) 0.066(2) 0.115(4) 0.042(3) 0.048(3) 0.0101(17)
C3_7 0.043(3) 0.029(3) 0.037(3) 0.007(2) 0.028(2) 0.003(2)
F4_7 0.083(3) 0.0402(19) 0.094(4) 0.008(3) 0.075(3) 0.014(2)
F5_7 0.068(2) 0.0451(19) 0.0407(17) 0.0000(13) 0.0206(16) -0.0250(18)
F6_7 0.055(3) 0.0281(15) 0.049(2) 0.0168(16) 0.033(2) 0.009(2)
C4_7 0.109(5) 0.055(3) 0.031(3) 0.007(2) 0.023(3) -0.036(3)
F7_7 0.078(3) 0.105(3) 0.059(3) 0.042(3) -0.005(2) -0.025(3)
F8_7 0.228(8) 0.067(3) 0.043(2) -0.009(2) 0.080(4) -0.063(4)
F9_7 0.225(9) 0.070(3) 0.039(3) -0.022(2) 0.069(4) -0.074(4)
O1_6 0.0358(13) 0.0376(15) 0.0280(12) 0.0019(11) 0.0187(10) -0.0064(11)
C1_6 0.0363(17) 0.0318(17) 0.0347(18) 0.0099(14) 0.0227(15) 0.0040(14)
C2_6 0.045(2) 0.041(2) 0.041(2) 0.0098(15) 0.0250(17) 0.0060(16)
F1_6 0.0591(15) 0.0499(15) 0.0630(17) 0.0068(13) 0.0343(14) 0.0212(12)
F2_6 0.076(2) 0.0619(18) 0.0614(16) 0.0200(13) 0.0551(16) 0.0135(15)
F3_6 0.0686(18) 0.0628(16) 0.0371(15) -0.0050(12) 0.0341(12) -0.0080(14)
C3_6 0.048(2) 0.053(2) 0.049(2) 0.0138(18) 0.0298(19) 0.0193(18)
F4_6 0.0578(16) 0.074(2) 0.0612(18) 0.0117(19) 0.0359(14) 0.0339(16)
F5_6 0.0512(15) 0.099(3) 0.0411(17) 0.0152(16) 0.0180(13) 0.0271(15)
F6_6 0.090(3) 0.0465(17) 0.075(2) 0.0321(16) 0.051(2) 0.0240(16)
C4_6 0.0413(19) 0.0323(19) 0.060(2) 0.0044(17) 0.0299(18) -0.0047(16)
F7_6 0.0562(16) 0.0383(13) 0.0677(16) -0.0074(12) 0.0374(14) -0.0117(11)
F8_6 0.0590(19) 0.0619(19) 0.084(3) 0.0047(17) 0.052(2) -0.0136(15)
F9_6 0.0328(14) 0.0579(15) 0.0590(19) 0.0081(15) 0.0120(13) 0.0018(12)
O1_5 0.0265(9) 0.0244(9) 0.0321(11) -0.0013(8) 0.0056(8) 0.0064(8)
C1_5 0.0199(11) 0.0234(12) 0.0234(12) -0.0001(10) 0.0098(10) 0.0032(9)
C2_5 0.0252(13) 0.0354(15) 0.0257(13) 0.0017(11) 0.0101(11) 0.0039(11)
F1_5 0.0378(10) 0.0696(13) 0.0249(9) -0.0056(9) 0.0159(8) 0.0006(9)
F2_5 0.0258(8) 0.0411(10) 0.0327(9) 0.0060(7) 0.0065(7) 0.0079(7)
F3_5 0.0333(9) 0.0361(9) 0.0367(10) -0.0064(8) 0.0043(8) -0.0046(7)
C3_5 0.0280(13) 0.0399(15) 0.0266(14) 0.0012(12) 0.0144(11) 0.0016(11)
F4_5 0.0387(9) 0.0579(12) 0.0229(8) 0.0018(8) 0.0144(7) -0.0012(8)
F5_5 0.0376(10) 0.0629(13) 0.0417(11) 0.0041(9) 0.0219(9) -0.0146(9)
F6_5 0.0476(11) 0.0530(11) 0.0424(11) 0.0016(9) 0.0259(9) 0.0215(9)
C4_5 0.0242(13) 0.0315(14) 0.0365(15) 0.0033(12) 0.0138(12) 0.0011(11)
F7_5 0.0303(8) 0.0366(9) 0.0421(10) -0.0118(8) 0.0161(8) -0.0063(7)
F8_5 0.0368(10) 0.0342(10) 0.0689(14) 0.0189(9) 0.0150(10) 0.0003(8)
F9_5 0.0314(9) 0.0660(13) 0.0379(10) 0.0018(9) 0.0211(8) -0.0080(9)
O1_4 0.028(2) 0.029(2) 0.032(2) -0.0105(17) 0.0154(19) -0.0067(17)
C1_4 0.030(2) 0.036(3) 0.031(3) -0.010(2) 0.016(2) -0.002(2)
C2_4 0.056(3) 0.040(3) 0.035(2) -0.010(2) 0.021(2) 0.011(2)
F1_4 0.084(3) 0.038(2) 0.055(3) -0.0061(18) 0.038(3) -0.0074(19)
F2_4 0.087(3) 0.042(2) 0.0522(19) -0.0162(16) 0.039(2) 0.0139(18)
F3_4 0.063(3) 0.059(4) 0.0403(19) -0.0044(19) 0.0145(18) 0.026(3)
C3_4 0.049(3) 0.047(3) 0.049(3) -0.019(2) 0.031(2) -0.011(2)
F4_4 0.080(3) 0.050(3) 0.069(3) -0.014(2) 0.056(3) -0.024(2)
F5_4 0.041(3) 0.086(4) 0.069(4) -0.034(3) 0.034(3) -0.009(3)
F6_4 0.071(4) 0.071(4) 0.043(3) -0.015(2) 0.037(3) -0.011(2)
C4_4 0.038(3) 0.043(3) 0.035(3) -0.012(2) 0.013(2) -0.005(2)
F7_4 0.065(3) 0.053(2) 0.0390(18) -0.0006(16) 0.0086(18) 0.0132(19)
F8_4 0.047(3) 0.053(3) 0.0337(19) -0.0196(18) 0.0086(19) -0.011(2)
F9_4 0.033(2) 0.088(3) 0.057(3) -0.026(2) 0.0205(18) -0.015(2)
O1_3 0.0222(17) 0.0228(13) 0.0204(12) -0.0057(10) 0.0096(11) -0.0011(11)
C1_3 0.0268(15) 0.0171(14) 0.0193(14) -0.0023(11) 0.0056(12) 0.0002(11)
C2_3 0.0268(14) 0.0208(14) 0.0243(14) 0.0025(11) 0.0122(12) 0.0027(11)
F1_3 0.0464(18) 0.0277(11) 0.0733(16) 0.0030(11) 0.0401(15) -0.0033(12)
F2_3 0.0539(14) 0.0196(12) 0.0332(14) 0.0040(11) 0.0239(11) 0.0086(12)
F3_3 0.0413(16) 0.0399(18) 0.0217(10) 0.0097(9) 0.0143(9) 0.0139(12)
C3_3 0.064(2) 0.0231(15) 0.0306(18) -0.0018(13) 0.0330(18) -0.0013(15)
F4_3 0.080(2) 0.0281(11) 0.0545(16) 0.0007(10) 0.0460(16) -0.0064(12)
F5_3 0.0341(14) 0.0549(15) 0.0477(15) -0.0141(12) 0.0256(13) -0.0095(12)
F6_3 0.0856(19) 0.0380(12) 0.0327(12) -0.0049(9) 0.0391(13) 0.0005(12)
C4_3 0.0352(18) 0.0282(17) 0.0338(18) -0.0086(14) -0.0027(15) 0.0094(14)
F7_3 0.0701(19) 0.0415(13) 0.0269(12) 0.0061(9) 0.0034(11) 0.0187(13)
F8_3 0.0528(15) 0.0399(13) 0.0402(14) -0.0220(11) -0.0102(12) 0.0064(11)
F9_3 0.0260(11) 0.0523(15) 0.0587(18) -0.0156(13) 0.0029(11) -0.0012(10)
O1_2 0.0288(9) 0.0232(9) 0.0321(10) -0.0053(8) 0.0112(8) 0.0046(8)
C1_2 0.0241(12) 0.0172(11) 0.0335(14) -0.0003(10) 0.0165(11) -0.0014(9)
C2_2 0.0252(13) 0.0230(13) 0.0398(16) 0.0008(11) 0.0130(12) -0.0008(10)
F1_2 0.0397(9) 0.0380(10) 0.0307(9) -0.0007(7) 0.0109(8) -0.0088(8)
F2_2 0.0270(9) 0.0327(10) 0.0821(16) -0.0049(10) 0.0083(10) 0.0078(7)
F3_2 0.0352(9) 0.0309(9) 0.0483(10) -0.0057(8) 0.0249(8) -0.0119(7)
C3_2 0.0390(16) 0.0249(14) 0.0552(19) -0.0121(13) 0.0289(15) -0.0040(12)
F4_2 0.0482(10) 0.0363(9) 0.0451(11) -0.0190(8) 0.0253(9) -0.0112(8)
F5_2 0.0605(12) 0.0550(12) 0.0747(14) -0.0306(11) 0.0552(12) -0.0202(10)
F6_2 0.0561(13) 0.0244(9) 0.0955(18) -0.0151(10) 0.0300(13) 0.0083(9)
C4_2 0.0433(17) 0.0406(17) 0.0423(18) 0.0007(14) 0.0204(15) -0.0186(14)
F7_2 0.0489(11) 0.0484(11) 0.0523(12) -0.0083(9) 0.0264(10) -0.0282(9)
F8_2 0.0747(16) 0.0541(14) 0.0575(14) 0.0277(11) 0.0067(12) -0.0263(12)
F9_2 0.0737(15) 0.0827(16) 0.0575(13) -0.0260(12) 0.0518(13) -0.0408(13)
O1_1 0.0396(11) 0.0365(11) 0.0231(10) 0.0015(8) 0.0166(9) -0.0091(9)
C1_1 0.0407(15) 0.0296(14) 0.0279(14) 0.0032(11) 0.0225(12) 0.0009(11)
C2_1 0.061(2) 0.0458(19) 0.0443(19) -0.0080(15) 0.0337(17) -0.0023(16)
F1_1 0.0653(14) 0.0867(17) 0.0349(11) -0.0176(11) 0.0241(11) -0.0150(13)
F2_1 0.0857(17) 0.0731(16) 0.0610(14) -0.0235(12) 0.0576(14) -0.0117(13)
F3_1 0.0877(18) 0.0376(11) 0.0784(17) -0.0154(11) 0.0493(15) -0.0014(11)
C3_1 0.0436(17) 0.0392(16) 0.0423(17) 0.0061(14) 0.0248(15) -0.0026(13)
F4_1 0.0520(12) 0.0934(18) 0.0446(12) -0.0212(12) 0.0282(10) -0.0310(12)
F5_1 0.0497(12) 0.0526(13) 0.0838(17) 0.0231(12) 0.0305(12) 0.0128(10)
F6_1 0.0525(11) 0.0439(11) 0.0616(13) 0.0027(9) 0.0420(11) -0.0046(9)
C4_1 0.0501(18) 0.0400(17) 0.0485(19) 0.0122(14) 0.0341(16) 0.0095(14)
F7_1 0.0834(16) 0.0303(10) 0.0869(17) -0.0019(10) 0.0635(14) -0.0002(10)
F8_1 0.0792(16) 0.0644(14) 0.0623(14) 0.0345(12) 0.0498(13) 0.0189(12)
F9_1 0.0499(12) 0.0628(14) 0.0701(15) 0.0249(12) 0.0324(11) 0.0192(11)
Ca01 0.0252(2) 0.0197(2) 0.0278(3) -0.0007(2) 0.0155(2) 0.00205(19)
Al2 0.0197(3) 0.0207(4) 0.0201(4) -0.0004(3) 0.0088(3) 0.0008(3)
Al3 0.0224(3) 0.0215(4) 0.0199(4) -0.0009(3) 0.0143(3) -0.0012(3)
Al1 0.0208(3) 0.0177(3) 0.0187(3) -0.0018(3) 0.0100(3) -0.0014(3)
F1 0.0199(7) 0.0310(8) 0.0247(8) -0.0061(6) 0.0109(6) 0.0025(6)
F2 0.0393(9) 0.0239(7) 0.0272(8) -0.0006(6) 0.0246(7) -0.0001(6)

loop_
_atom_type_symbol
_atom_type_description
_atom_type_scat_dispersion_real
_atom_type_scat_dispersion_imag
_atom_type_scat_source
C C 0.0033 0.0016 'International Tables Vol C Tables 4.2.6.8 and 6.1.1.4'
O O 0.0106 0.0060 'International Tables Vol C Tables 4.2.6.8 and 6.1.1.4'
F F 0.0171 0.0103 'International Tables Vol C Tables 4.2.6.8 and 6.1.1.4'
Al Al 0.0645 0.0514 'International Tables Vol C Tables 4.2.6.8 and 6.1.1.4'
Ca Ca 0.2262 0.3064 'International Tables Vol C Tables 4.2.6.8 and 6.1.1.4'
H H 0.0000 0.0000 'International Tables Vol C Tables 4.2.6.8 and 6.1.1.4'

loop_
_geom_angle_atom_site_label_1
_geom_angle_atom_site_label_2
_geom_angle_atom_site_label_3
_geom_angle
C1_11 O1_11 Al3 142.1(19)
C1_11 O1_11 Ca01 131.4(15)
Al3 O1_11 Ca01 85.7(7)
O1_11 C1_11 C3_11 112.1(14)
O1_11 C1_11 C2_11 108.4(14)
C3_11 C1_11 C2_11 112.0(11)
O1_11 C1_11 C4_11 110.1(14)
C3_11 C1_11 C4_11 109.3(10)
C2_11 C1_11 C4_11 104.8(10)
F2_11 C2_11 F3_11 103.5(13)
F2_11 C2_11 F1_11 113.0(15)
F3_11 C2_11 F1_11 106.3(14)
F2_11 C2_11 C1_11 115.4(14)
F3_11 C2_11 C1_11 115.1(14)
F1_11 C2_11 C1_11 103.4(12)
F5_11 C3_11 F6_11 109.0(14)
F5_11 C3_11 F4_11 105.3(12)
F6_11 C3_11 F4_11 107.4(12)
F5_11 C3_11 C1_11 111.9(11)
F6_11 C3_11 C1_11 113.6(11)
F4_11 C3_11 C1_11 109.3(11)
F7_11 C4_11 F9_11 109.6(16)
F7_11 C4_11 F8_11 114.0(15)
F9_11 C4_11 F8_11 106.1(14)
F7_11 C4_11 C1_11 109.3(13)
F9_11 C4_11 C1_11 106.8(11)
F8_11 C4_11 C1_11 110.8(12)
C6_18 C1_18 C2_18 119.9(2)
C6_18 C1_18 C7_18 120.4(3)
C2_18 C1_18 C7_18 119.7(3)
C6_18 C1_18 Ca01 74.90(15)
C2_18 C1_18 Ca01 75.24(15)
C7_18 C1_18 Ca01 122.81(18)
C3_18 C2_18 C1_18 119.9(2)
C3_18 C2_18 C8_18 119.7(3)
C1_18 C2_18 C8_18 120.3(3)
C3_18 C2_18 Ca01 73.03(14)
C1_18 C2_18 Ca01 76.53(15)
C8_18 C2_18 Ca01 124.83(19)
C2_18 C3_18 C4_18 120.7(2)
C2_18 C3_18 C9_18 119.5(3)
C4_18 C3_18 C9_18 119.7(3)
C2_18 C3_18 Ca01 78.52(14)
C4_18 C3_18 Ca01 74.33(14)
C9_18 C3_18 Ca01 120.84(18)
C3_18 C4_18 C5_18 119.0(2)
C3_18 C4_18 C10_18 120.4(3)
C5_18 C4_18 C10_18 120.5(3)
C3_18 C4_18 Ca01 76.45(14)
C5_18 C4_18 Ca01 77.25(15)
C10_18 C4_18 Ca01 119.01(19)
C6_18 C5_18 C4_18 120.4(2)
C6_18 C5_18 C11_18 118.8(3)
C4_18 C5_18 C11_18 120.7(3)
C6_18 C5_18 Ca01 77.40(16)
C4_18 C5_18 Ca01 73.59(15)
C11_18 C5_18 Ca01 123.2(2)
C5_18 C6_18 C1_18 120.2(2)
C5_18 C6_18 C12_18 119.9(3)
C1_18 C6_18 C12_18 119.8(3)
C5_18 C6_18 Ca01 74.18(16)
C1_18 C6_18 Ca01 76.89(15)
C12_18 C6_18 Ca01 122.8(2)
C1_18 C7_18 H7A_18 109.5
C1_18 C7_18 H7B_18 109.5
H7A_18 C7_18 H7B_18 109.5
C1_18 C7_18 H7C_18 109.5
H7A_18 C7_18 H7C_18 109.5
H7B_18 C7_18 H7C_18 109.5
C2_18 C8_18 H8A_18 109.5
C2_18 C8_18 H8B_18 109.5
H8A_18 C8_18 H8B_18 109.5
C2_18 C8_18 H8C_18 109.5
H8A_18 C8_18 H8C_18 109.5
H8B_18 C8_18 H8C_18 109.5
C3_18 C9_18 H9A_18 109.5
C3_18 C9_18 H9B_18 109.5
H9A_18 C9_18 H9B_18 109.5
C3_18 C9_18 H9C_18 109.5
H9A_18 C9_18 H9C_18 109.5
H9B_18 C9_18 H9C_18 109.5
C4_18 C10_18 H10A_18 109.5
C4_18 C10_18 H10B_18 109.5
H10A_18 C10_18 H10B_18 109.5
C4_18 C10_18 H10C_18 109.5
H10A_18 C10_18 H10C_18 109.5
H10B_18 C10_18 H10C_18 109.5
C5_18 C11_18 H11A_18 109.5
C5_18 C11_18 H11B_18 109.5
H11A_18 C11_18 H11B_18 109.5
C5_18 C11_18 H11C_18 109.5
H11A_18 C11_18 H11C_18 109.5
H11B_18 C11_18 H11C_18 109.5
C6_18 C12_18 H12A_18 109.5
C6_18 C12_18 H12B_18 109.5
H12A_18 C12_18 H12B_18 109.5
C6_18 C12_18 H12C_18 109.5
H12A_18 C12_18 H12C_18 109.5
H12B_18 C12_18 H12C_18 109.5
C6_17 C1_17 C2_17 121.5(3)
C6_17 C1_17 F1_17 122.2(2)
C2_17 C1_17 F1_17 116.3(2)
C1_17 C2_17 C3_17 122.1(3)
C1_17 C2_17 F2_17 116.3(2)
C3_17 C2_17 F2_17 121.5(2)
C2_17 C3_17 C4_17 117.1(3)
C2_17 C3_17 H3_17 121.5
C4_17 C3_17 H3_17 121.5
C5_17 C4_17 C3_17 120.9(3)
C5_17 C4_17 H4_17 119.6
C3_17 C4_17 H4_17 119.6
C4_17 C5_17 C6_17 121.0(3)
C4_17 C5_17 H5_17 119.5
C6_17 C5_17 H5_17 119.5
C1_17 C6_17 C5_17 117.4(3)
C1_17 C6_17 H6_17 121.3
C5_17 C6_17 H6_17 121.3
C1_17 F1_17 Ca01 121.96(14)
C2_17 F2_17 Ca01 122.18(15)
C2_16 C1_16 C6_16 121.7(3)
C2_16 C1_16 F1_16 116.6(2)
C6_16 C1_16 F1_16 121.7(2)
C1_16 C2_16 C3_16 122.0(2)
C1_16 C2_16 F2_16 116.3(2)
C3_16 C2_16 F2_16 121.7(2)
C2_16 C3_16 C4_16 117.1(3)
C2_16 C3_16 H3_16 121.4
C4_16 C3_16 H3_16 121.4
C5_16 C4_16 C3_16 121.3(3)
C5_16 C4_16 H4_16 119.4
C3_16 C4_16 H4_16 119.4
C4_16 C5_16 C6_16 121.3(3)
C4_16 C5_16 H5_16 119.3
C6_16 C5_16 H5_16 119.3
C1_16 C6_16 C5_16 116.6(3)
C1_16 C6_16 H6_16 121.7
C5_16 C6_16 H6_16 121.7
C1_16 F1_16 Ca01 122.55(15)
C2_16 F2_16 Ca01 120.64(14)
C1_14 O1_14 Al1 146.9(19)
O1_14 C1_14 C3_14 110.8(15)
O1_14 C1_14 C2_14 111.7(15)
C3_14 C1_14 C2_14 110.3(11)
O1_14 C1_14 C4_14 108.7(13)
C3_14 C1_14 C4_14 108.9(11)
C2_14 C1_14 C4_14 106.4(11)
F3_14 C2_14 F1_14 117.9(15)
F3_14 C2_14 F2_14 100.2(13)
F1_14 C2_14 F2_14 119.9(16)
F3_14 C2_14 C1_14 110.0(12)
F1_14 C2_14 C1_14 102.8(11)
F2_14 C2_14 C1_14 105.4(12)
F6_14 C3_14 F4_14 111.3(18)
F6_14 C3_14 F5_14 109.3(17)
F4_14 C3_14 F5_14 107.5(17)
F6_14 C3_14 C1_14 112.6(16)
F4_14 C3_14 C1_14 106.9(15)
F5_14 C3_14 C1_14 109.0(14)
F7_14 C4_14 F9_14 112.5(16)
F7_14 C4_14 F8_14 113.4(17)
F9_14 C4_14 F8_14 105.3(13)
F7_14 C4_14 C1_14 108.9(14)
F9_14 C4_14 C1_14 107.2(11)
F8_14 C4_14 C1_14 109.3(12)
C1_13 O1_13 Al2 145.5(14)
O1_13 C1_13 C2_13 109.0(12)
O1_13 C1_13 C3_13 113.2(13)
C2_13 C1_13 C3_13 111.2(12)
O1_13 C1_13 C4_13 106.0(12)
C2_13 C1_13 C4_13 109.7(12)
C3_13 C1_13 C4_13 107.7(11)
F3_13 C2_13 F2_13 111.6(17)
F3_13 C2_13 F1_13 103.6(18)
F2_13 C2_13 F1_13 103.3(17)
F3_13 C2_13 C1_13 111.9(14)
F2_13 C2_13 C1_13 113.7(16)
F1_13 C2_13 C1_13 111.9(16)
F6_13 C3_13 F5_13 106.2(17)
F6_13 C3_13 F4_13 105.2(16)
F5_13 C3_13 F4_13 107.0(17)
F6_13 C3_13 C1_13 115.3(16)
F5_13 C3_13 C1_13 111.3(14)
F4_13 C3_13 C1_13 111.3(14)
F9_13 C4_13 F7_13 106.1(17)
F9_13 C4_13 F8_13 108.1(17)
F7_13 C4_13 F8_13 110.4(17)
F9_13 C4_13 C1_13 113.5(15)
F7_13 C4_13 C1_13 109.0(13)
F8_13 C4_13 C1_13 109.7(15)
C1_12 O1_12 Al3 156(2)
O1_12 C1_12 C2_12 110.1(16)
O1_12 C1_12 C4_12 112.9(15)
C2_12 C1_12 C4_12 110.3(11)
O1_12 C1_12 C3_12 109.4(14)
C2_12 C1_12 C3_12 106.0(10)
C4_12 C1_12 C3_12 107.8(11)
F1_12 C2_12 F2_12 107.5(14)
F1_12 C2_12 F3_12 101.3(16)
F2_12 C2_12 F3_12 113.3(18)
F1_12 C2_12 C1_12 113.2(13)
F2_12 C2_12 C1_12 112.8(12)
F3_12 C2_12 C1_12 108.3(15)
F4_12 C3_12 F6_12 105.2(14)
F4_12 C3_12 F5_12 111.4(15)
F6_12 C3_12 F5_12 113.9(15)
F4_12 C3_12 C1_12 109.4(13)
F6_12 C3_12 C1_12 109.7(12)
F5_12 C3_12 C1_12 107.2(12)
F7_12 C4_12 F9_12 109.0(14)
F7_12 C4_12 F8_12 112.9(16)
F9_12 C4_12 F8_12 104.3(14)
F7_12 C4_12 C1_12 109.9(13)
F9_12 C4_12 C1_12 111.1(12)
F8_12 C4_12 C1_12 109.5(13)
C1_10 O1_10 Al2 156.7(18)
O1_10 C1_10 C3_10 106.7(11)
O1_10 C1_10 C2_10 109.8(12)
C3_10 C1_10 C2_10 109.5(9)
O1_10 C1_10 C4_10 110.7(13)
C3_10 C1_10 C4_10 109.0(8)
C2_10 C1_10 C4_10 111.1(9)
F1_10 C2_10 F3_10 107.8(14)
F1_10 C2_10 F2_10 106.2(12)
F3_10 C2_10 F2_10 108.7(13)
F1_10 C2_10 C1_10 112.4(10)
F3_10 C2_10 C1_10 111.0(13)
F2_10 C2_10 C1_10 110.5(11)
F4_10 C3_10 F5_10 108.0(12)
F4_10 C3_10 F6_10 104.6(13)
F5_10 C3_10 F6_10 107.6(10)
F4_10 C3_10 C1_10 112.7(11)
F5_10 C3_10 C1_10 112.3(9)
F6_10 C3_10 C1_10 111.3(9)
F9_10 C4_10 F8_10 109.2(12)
F9_10 C4_10 F7_10 107.5(14)
F8_10 C4_10 F7_10 108.3(14)
F9_10 C4_10 C1_10 109.7(11)
F8_10 C4_10 C1_10 111.7(9)
F7_10 C4_10 C1_10 110.4(11)
C1_9 O1_9 Al3 153.38(19)
O1_9 C1_9 C4_9 109.1(2)
O1_9 C1_9 C2_9 109.9(3)
C4_9 C1_9 C2_9 109.0(2)
O1_9 C1_9 C3_9 110.7(2)
C4_9 C1_9 C3_9 108.5(3)
C2_9 C1_9 C3_9 109.5(3)
F1_9 C2_9 F2_9 108.5(3)
F1_9 C2_9 F3_9 107.0(3)
F2_9 C2_9 F3_9 108.8(3)
F1_9 C2_9 C1_9 110.8(3)
F2_9 C2_9 C1_9 112.0(3)
F3_9 C2_9 C1_9 109.6(3)
F5_9 C3_9 F6_9 107.4(3)
F5_9 C3_9 F4_9 107.0(3)
F6_9 C3_9 F4_9 109.2(3)
F5_9 C3_9 C1_9 110.8(3)
F6_9 C3_9 C1_9 112.4(3)
F4_9 C3_9 C1_9 109.9(3)
F9_9 C4_9 F8_9 107.5(3)
F9_9 C4_9 F7_9 107.4(3)
F8_9 C4_9 F7_9 107.2(3)
F9_9 C4_9 C1_9 110.3(3)
F8_9 C4_9 C1_9 112.8(3)
F7_9 C4_9 C1_9 111.4(3)
C1_8 O1_8 Al3 147.7(4)
O1_8 C1_8 C2_8 107.5(3)
O1_8 C1_8 C4_8 112.1(3)
C2_8 C1_8 C4_8 111.5(3)
O1_8 C1_8 C3_8 108.1(3)
C2_8 C1_8 C3_8 108.3(3)
C4_8 C1_8 C3_8 109.2(3)
F1_8 C2_8 F2_8 108.9(4)
F1_8 C2_8 F3_8 104.3(4)
F2_8 C2_8 F3_8 107.2(4)
F1_8 C2_8 C1_8 111.5(4)
F2_8 C2_8 C1_8 113.0(3)
F3_8 C2_8 C1_8 111.7(4)
F6_8 C3_8 F5_8 108.2(3)
F6_8 C3_8 F4_8 109.1(3)
F5_8 C3_8 F4_8 106.8(4)
F6_8 C3_8 C1_8 112.9(3)
F5_8 C3_8 C1_8 110.9(3)
F4_8 C3_8 C1_8 108.7(3)
F7_8 C4_8 F8_8 108.6(3)
F7_8 C4_8 F9_8 108.4(4)
F8_8 C4_8 F9_8 108.1(4)
F7_8 C4_8 C1_8 111.2(3)
F8_8 C4_8 C1_8 111.9(3)
F9_8 C4_8 C1_8 108.5(3)
C1_7 O1_7 Al3 137.4(5)
C1_7 O1_7 Ca01 134.1(4)
Al3 O1_7 Ca01 88.0(2)
O1_7 C1_7 C4_7 111.1(5)
O1_7 C1_7 C3_7 106.9(5)
C4_7 C1_7 C3_7 110.6(5)
O1_7 C1_7 C2_7 111.4(5)
C4_7 C1_7 C2_7 110.4(5)
C3_7 C1_7 C2_7 106.3(5)
F2_7 C2_7 F3_7 109.7(6)
F2_7 C2_7 F1_7 109.2(5)
F3_7 C2_7 F1_7 105.4(5)
F2_7 C2_7 C1_7 112.4(5)
F3_7 C2_7 C1_7 110.5(5)
F1_7 C2_7 C1_7 109.3(6)
F6_7 C3_7 F5_7 109.5(5)
F6_7 C3_7 F4_7 107.6(5)
F5_7 C3_7 F4_7 104.8(5)
F6_7 C3_7 C1_7 113.8(5)
F5_7 C3_7 C1_7 109.4(5)
F4_7 C3_7 C1_7 111.3(5)
F9_7 C4_7 F7_7 107.9(7)
F9_7 C4_7 F8_7 106.7(6)
F7_7 C4_7 F8_7 108.2(6)
F9_7 C4_7 C1_7 110.7(5)
F7_7 C4_7 C1_7 111.9(6)
F8_7 C4_7 C1_7 111.4(5)
C1_6 O1_6 Al2 150.5(2)
O1_6 C1_6 C4_6 110.8(3)
O1_6 C1_6 C2_6 106.9(3)
C4_6 C1_6 C2_6 110.2(3)
O1_6 C1_6 C3_6 110.6(3)
C4_6 C1_6 C3_6 109.1(3)
C2_6 C1_6 C3_6 109.2(3)
F3_6 C2_6 F1_6 106.7(3)
F3_6 C2_6 F2_6 107.9(4)
F1_6 C2_6 F2_6 106.2(3)
F3_6 C2_6 C1_6 112.8(3)
F1_6 C2_6 C1_6 110.8(3)
F2_6 C2_6 C1_6 112.0(3)
F5_6 C3_6 F6_6 108.7(4)
F5_6 C3_6 F4_6 106.4(4)
F6_6 C3_6 F4_6 109.3(4)
F5_6 C3_6 C1_6 110.7(4)
F6_6 C3_6 C1_6 112.5(3)
F4_6 C3_6 C1_6 109.1(3)
F9_6 C4_6 F7_6 106.8(4)
F9_6 C4_6 F8_6 107.5(3)
F7_6 C4_6 F8_6 108.0(3)
F9_6 C4_6 C1_6 111.3(3)
F7_6 C4_6 C1_6 111.8(3)
F8_6 C4_6 C1_6 111.2(4)
C1_5 O1_5 Al2 150.87(19)
O1_5 C1_5 C2_5 109.9(2)
O1_5 C1_5 C4_5 107.6(2)
C2_5 C1_5 C4_5 109.2(2)
O1_5 C1_5 C3_5 111.7(2)
C2_5 C1_5 C3_5 109.7(2)
C4_5 C1_5 C3_5 108.7(2)
F3_5 C2_5 F2_5 107.4(2)
F3_5 C2_5 F1_5 107.8(2)
F2_5 C2_5 F1_5 107.6(2)
F3_5 C2_5 C1_5 110.5(2)
F2_5 C2_5 C1_5 113.0(2)
F1_5 C2_5 C1_5 110.3(2)
F4_5 C3_5 F6_5 108.5(2)
F4_5 C3_5 F5_5 107.3(2)
F6_5 C3_5 F5_5 108.4(2)
F4_5 C3_5 C1_5 111.0(2)
F6_5 C3_5 C1_5 112.2(2)
F5_5 C3_5 C1_5 109.4(2)
F7_5 C4_5 F9_5 107.2(2)
F7_5 C4_5 F8_5 108.5(2)
F9_5 C4_5 F8_5 106.5(2)
F7_5 C4_5 C1_5 111.2(2)
F9_5 C4_5 C1_5 111.5(2)
F8_5 C4_5 C1_5 111.7(2)
C1_4 O1_4 Al2 152.1(8)
O1_4 C1_4 C4_4 110.1(7)
O1_4 C1_4 C3_4 111.4(6)
C4_4 C1_4 C3_4 109.3(5)
O1_4 C1_4 C2_4 107.6(6)
C4_4 C1_4 C2_4 109.3(5)
C3_4 C1_4 C2_4 109.1(5)
F3_4 C2_4 F1_4 107.0(5)
F3_4 C2_4 F2_4 107.4(5)
F1_4 C2_4 F2_4 107.3(5)
F3_4 C2_4 C1_4 111.2(5)
F1_4 C2_4 C1_4 111.7(4)
F2_4 C2_4 C1_4 111.9(4)
F6_4 C3_4 F4_4 110.2(6)
F6_4 C3_4 F5_4 108.4(7)
F4_4 C3_4 F5_4 106.6(7)
F6_4 C3_4 C1_4 112.9(5)
F4_4 C3_4 C1_4 108.5(5)
F5_4 C3_4 C1_4 110.1(6)
F7_4 C4_4 F8_4 107.0(5)
F7_4 C4_4 F9_4 107.4(6)
F8_4 C4_4 F9_4 108.5(7)
F7_4 C4_4 C1_4 110.7(5)
F8_4 C4_4 C1_4 112.7(5)
F9_4 C4_4 C1_4 110.3(6)
C1_3 O1_3 Al1 149.9(3)
O1_3 C1_3 C4_3 107.7(3)
O1_3 C1_3 C2_3 110.9(3)
C4_3 C1_3 C2_3 109.5(3)
O1_3 C1_3 C3_3 109.3(3)
C4_3 C1_3 C3_3 110.4(3)
C2_3 C1_3 C3_3 109.0(3)
F1_3 C2_3 F3_3 106.0(3)
F1_3 C2_3 F2_3 106.7(3)
F3_3 C2_3 F2_3 107.4(3)
F1_3 C2_3 C1_3 113.0(3)
F3_3 C2_3 C1_3 110.5(3)
F2_3 C2_3 C1_3 112.9(3)
F4_3 C3_3 F5_3 107.6(3)
F4_3 C3_3 F6_3 108.1(3)
F5_3 C3_3 F6_3 108.5(3)
F4_3 C3_3 C1_3 110.5(3)
F5_3 C3_3 C1_3 110.2(3)
F6_3 C3_3 C1_3 111.8(3)
F9_3 C4_3 F8_3 107.9(3)
F9_3 C4_3 F7_3 108.2(3)
F8_3 C4_3 F7_3 107.4(3)
F9_3 C4_3 C1_3 111.3(3)
F8_3 C4_3 C1_3 112.2(3)
F7_3 C4_3 C1_3 109.6(3)
C1_2 O1_2 Al1 152.53(18)
O1_2 C1_2 C2_2 111.3(2)
O1_2 C1_2 C4_2 109.4(2)
C2_2 C1_2 C4_2 108.8(2)
O1_2 C1_2 C3_2 107.8(2)
C2_2 C1_2 C3_2 109.5(2)
C4_2 C1_2 C3_2 110.0(2)
F3_2 C2_2 F2_2 107.8(2)
F3_2 C2_2 F1_2 106.4(2)
F2_2 C2_2 F1_2 107.9(2)
F3_2 C2_2 C1_2 110.7(2)
F2_2 C2_2 C1_2 112.3(2)
F1_2 C2_2 C1_2 111.4(2)
F4_2 C3_2 F5_2 108.7(3)
F4_2 C3_2 F6_2 107.6(2)
F5_2 C3_2 F6_2 107.7(3)
F4_2 C3_2 C1_2 110.6(2)
F5_2 C3_2 C1_2 109.9(2)
F6_2 C3_2 C1_2 112.3(3)
F7_2 C4_2 F9_2 107.9(3)
F7_2 C4_2 F8_2 107.5(3)
F9_2 C4_2 F8_2 108.5(3)
F7_2 C4_2 C1_2 111.2(3)
F9_2 C4_2 C1_2 109.9(3)
F8_2 C4_2 C1_2 111.8(3)
C1_1 O1_1 Al1 149.9(2)
O1_1 C1_1 C4_1 107.5(2)
O1_1 C1_1 C2_1 110.4(2)
C4_1 C1_1 C2_1 109.3(3)
O1_1 C1_1 C3_1 111.3(2)
C4_1 C1_1 C3_1 109.4(2)
C2_1 C1_1 C3_1 108.9(3)
F3_1 C2_1 F1_1 107.4(3)
F3_1 C2_1 F2_1 108.7(3)
F1_1 C2_1 F2_1 108.2(3)
F3_1 C2_1 C1_1 110.4(3)
F1_1 C2_1 C1_1 111.1(3)
F2_1 C2_1 C1_1 110.8(3)
F4_1 C3_1 F5_1 107.8(3)
F4_1 C3_1 F6_1 107.2(3)
F5_1 C3_1 F6_1 107.3(3)
F4_1 C3_1 C1_1 110.7(3)
F5_1 C3_1 C1_1 110.6(3)
F6_1 C3_1 C1_1 113.1(3)
F9_1 C4_1 F8_1 108.1(3)
F9_1 C4_1 F7_1 107.8(3)
F8_1 C4_1 F7_1 106.8(3)
F9_1 C4_1 C1_1 110.7(3)
F8_1 C4_1 C1_1 112.8(3)
F7_1 C4_1 C1_1 110.4(3)
F2 Ca01 F1_16 77.81(6)
F2 Ca01 F2_17 139.99(6)
F1_16 Ca01 F2_17 126.41(6)
F2 Ca01 F1_17 79.36(6)
F1_16 Ca01 F1_17 144.72(6)
F2_17 Ca01 F1_17 63.00(5)
F2 Ca01 F2_16 138.32(6)
F1_16 Ca01 F2_16 63.66(5)
F2_17 Ca01 F2_16 65.29(5)
F1_17 Ca01 F2_16 124.30(6)
F2 Ca01 C4_18 131.01(7)
F1_16 Ca01 C4_18 108.69(7)
F2_17 Ca01 C4_18 75.92(7)
F1_17 Ca01 C4_18 106.59(7)
F2_16 Ca01 C4_18 78.98(7)
F2 Ca01 C3_18 114.77(7)
F1_16 Ca01 C3_18 81.90(7)
F2_17 Ca01 C3_18 101.09(7)
F1_17 Ca01 C3_18 132.46(7)
F2_16 Ca01 C3_18 76.35(7)
C4_18 Ca01 C3_18 29.22(7)
F2 Ca01 C5_18 112.60(8)
F1_16 Ca01 C5_18 132.49(7)
F2_17 Ca01 C5_18 76.20(8)
F1_17 Ca01 C5_18 81.35(7)
F2_16 Ca01 C5_18 105.21(7)
C4_18 Ca01 C5_18 29.16(8)
C3_18 Ca01 C5_18 51.12(7)
F2 Ca01 C6_18 84.43(7)
F1_16 Ca01 C6_18 124.67(8)
F2_17 Ca01 C6_18 100.24(8)
F1_17 Ca01 C6_18 78.97(7)
F2_16 Ca01 C6_18 130.03(7)
C4_18 Ca01 C6_18 51.13(8)
C3_18 Ca01 C6_18 59.17(8)
C5_18 Ca01 C6_18 28.42(9)
F2 Ca01 C2_18 86.38(7)
F1_16 Ca01 C2_18 76.57(7)
F2_17 Ca01 C2_18 126.98(7)
F1_17 Ca01 C2_18 128.27(7)
F2_16 Ca01 C2_18 98.90(7)
C4_18 Ca01 C2_18 51.09(8)
C3_18 Ca01 C2_18 28.46(8)
C5_18 Ca01 C2_18 58.99(8)
C6_18 Ca01 C2_18 50.12(8)
F2 Ca01 C1_18 71.51(7)
F1_16 Ca01 C1_18 96.83(7)
F2_17 Ca01 C1_18 126.35(8)
F1_17 Ca01 C1_18 100.99(7)
F2_16 Ca01 C1_18 126.03(7)
C4_18 Ca01 C1_18 59.55(8)
C3_18 Ca01 C1_18 50.39(7)
C5_18 Ca01 C1_18 50.26(8)
C6_18 Ca01 C1_18 28.22(8)
C2_18 Ca01 C1_18 28.23(8)
F2 Ca01 O1_7 55.03(13)
F1_16 Ca01 O1_7 75.86(19)
F2_17 Ca01 O1_7 96.70(15)
F1_17 Ca01 O1_7 69.04(19)
F2_16 Ca01 O1_7 98.41(14)
C4_18 Ca01 O1_7 172.61(16)
C3_18 Ca01 O1_7 157.03(19)
C5_18 Ca01 O1_7 149.25(18)
C6_18 Ca01 O1_7 131.42(15)
C2_18 Ca01 O1_7 136.30(16)
C1_18 Ca01 O1_7 126.48(13)
O1_13 Al2 O1_5 132.4(7)
O1_4 Al2 O1_5 118.4(4)
O1_13 Al2 O1_10 109.8(10)
O1_5 Al2 O1_10 110.3(7)
O1_4 Al2 O1_6 111.3(3)
O1_5 Al2 O1_6 109.98(13)
O1_13 Al2 F1 94.7(6)
O1_4 Al2 F1 109.6(4)
O1_5 Al2 F1 99.25(9)
O1_10 Al2 F1 104.4(8)
O1_6 Al2 F1 107.23(11)
O1_12 Al3 O1_9 101.7(10)
O1_9 Al3 O1_8 114.85(17)
O1_12 Al3 F2 116.8(11)
O1_9 Al3 F2 111.23(10)
O1_8 Al3 F2 109.66(17)
O1_9 Al3 O1_7 119.1(3)
O1_8 Al3 O1_7 106.7(3)
F2 Al3 O1_7 93.0(2)
O1_12 Al3 O1_11 119.7(14)
O1_9 Al3 O1_11 113.1(10)
F2 Al3 O1_11 94.8(8)
O1_12 Al3 Ca01 125.9(10)
O1_9 Al3 Ca01 127.83(8)
O1_8 Al3 Ca01 113.67(15)
F2 Al3 Ca01 31.91(5)
O1_7 Al3 Ca01 61.3(2)
O1_11 Al3 Ca01 63.6(8)
O1_2 Al1 O1_14 111.3(10)
O1_2 Al1 O1_1 113.70(11)
O1_14 Al1 O1_1 106.9(9)
O1_2 Al1 O1_3 111.29(16)
O1_1 Al1 O1_3 117.50(16)
O1_2 Al1 F1 103.24(9)
O1_14 Al1 F1 119.3(7)
O1_1 Al1 F1 102.44(10)
O1_3 Al1 F1 106.94(14)
Al1 F1 Al2 173.54(11)
Al3 F2 Ca01 123.68(8)

loop_
_geom_bond_atom_site_label_1
_geom_bond_atom_site_label_2
_geom_bond_distance
O1_11 C1_11 1.364(13)
O1_11 Al3 1.76(2)
O1_11 Ca01 3.10(2)
C1_11 C3_11 1.525(11)
C1_11 C2_11 1.542(12)
C1_11 C4_11 1.556(12)
C2_11 F2_11 1.309(13)
C2_11 F3_11 1.313(13)
C2_11 F1_11 1.326(13)
C3_11 F5_11 1.310(12)
C3_11 F6_11 1.319(11)
C3_11 F4_11 1.341(12)
C4_11 F7_11 1.298(13)
C4_11 F9_11 1.307(13)
C4_11 F8_11 1.314(13)
C1_18 C6_18 1.404(4)
C1_18 C2_18 1.407(4)
C1_18 C7_18 1.520(4)
C1_18 Ca01 2.893(3)
C2_18 C3_18 1.398(4)
C2_18 C8_18 1.513(4)
C2_18 Ca01 2.876(3)
C3_18 C4_18 1.410(4)
C3_18 C9_18 1.515(4)
C3_18 Ca01 2.807(2)
C4_18 C5_18 1.412(4)
C4_18 C10_18 1.517(4)
C4_18 Ca01 2.780(3)
C5_18 C6_18 1.399(4)
C5_18 C11_18 1.512(4)
C5_18 Ca01 2.827(3)
C6_18 C12_18 1.513(4)
C6_18 Ca01 2.867(3)
C7_18 H7A_18 0.9800
C7_18 H7B_18 0.9800
C7_18 H7C_18 0.9800
C8_18 H8A_18 0.9800
C8_18 H8B_18 0.9800
C8_18 H8C_18 0.9800
C9_18 H9A_18 0.9800
C9_18 H9B_18 0.9800
C9_18 H9C_18 0.9800
C10_18 H10A_18 0.9800
C10_18 H10B_18 0.9800
C10_18 H10C_18 0.9800
C11_18 H11A_18 0.9800
C11_18 H11B_18 0.9800
C11_18 H11C_18 0.9800
C12_18 H12A_18 0.9800
C12_18 H12B_18 0.9800
C12_18 H12C_18 0.9800
C1_17 C6_17 1.367(4)
C1_17 C2_17 1.370(4)
C1_17 F1_17 1.376(3)
C2_17 C3_17 1.370(4)
C2_17 F2_17 1.379(3)
C3_17 C4_17 1.390(4)
C3_17 H3_17 0.9500
C4_17 C5_17 1.385(5)
C4_17 H4_17 0.9500
C5_17 C6_17 1.391(4)
C5_17 H5_17 0.9500
C6_17 H6_17 0.9500
F1_17 Ca01 2.4852(17)
F2_17 Ca01 2.4764(18)
C1_16 C2_16 1.369(4)
C1_16 C6_16 1.377(4)
C1_16 F1_16 1.378(3)
C2_16 C3_16 1.370(4)
C2_16 F2_16 1.379(3)
C3_16 C4_16 1.384(4)
C3_16 H3_16 0.9500
C4_16 C5_16 1.375(4)
C4_16 H4_16 0.9500
C5_16 C6_16 1.394(4)
C5_16 H5_16 0.9500
C6_16 H6_16 0.9500
F1_16 Ca01 2.4360(17)
F2_16 Ca01 2.4898(16)
O1_14 C1_14 1.353(13)
O1_14 Al1 1.69(2)
C1_14 C3_14 1.546(12)
C1_14 C2_14 1.560(12)
C1_14 C4_14 1.565(12)
C2_14 F3_14 1.339(13)
C2_14 F1_14 1.362(13)
C2_14 F2_14 1.370(13)
C3_14 F6_14 1.320(13)
C3_14 F4_14 1.335(13)
C3_14 F5_14 1.344(13)
C4_14 F7_14 1.311(13)
C4_14 F9_14 1.316(12)
C4_14 F8_14 1.332(13)
O1_13 C1_13 1.364(13)
O1_13 Al2 1.607(15)
C1_13 C2_13 1.542(12)
C1_13 C3_13 1.548(12)
C1_13 C4_13 1.554(12)
C2_13 F3_13 1.317(13)
C2_13 F2_13 1.327(13)
C2_13 F1_13 1.327(13)
C3_13 F6_13 1.328(13)
C3_13 F5_13 1.335(13)
C3_13 F4_13 1.335(13)
C4_13 F9_13 1.317(13)
C4_13 F7_13 1.316(13)
C4_13 F8_13 1.324(13)
O1_12 C1_12 1.354(13)
O1_12 Al3 1.63(2)
C1_12 C2_12 1.544(12)
C1_12 C4_12 1.554(12)
C1_12 C3_12 1.564(12)
C2_12 F1_12 1.298(13)
C2_12 F2_12 1.328(12)
C2_12 F3_12 1.347(13)
C3_12 F4_12 1.327(13)
C3_12 F6_12 1.337(13)
C3_12 F5_12 1.348(13)
C4_12 F7_12 1.315(13)
C4_12 F9_12 1.318(13)
C4_12 F8_12 1.332(13)
O1_10 C1_10 1.356(12)
O1_10 Al2 1.710(15)
C1_10 C3_10 1.543(11)
C1_10 C2_10 1.547(11)
C1_10 C4_10 1.556(11)
C2_10 F1_10 1.313(12)
C2_10 F3_10 1.330(12)
C2_10 F2_10 1.335(12)
C3_10 F4_10 1.313(12)
C3_10 F5_10 1.320(11)
C3_10 F6_10 1.337(11)
C4_10 F9_10 1.318(11)
C4_10 F8_10 1.322(9)
C4_10 F7_10 1.335(12)
O1_9 C1_9 1.350(3)
O1_9 Al3 1.692(2)
C1_9 C4_9 1.547(4)
C1_9 C2_9 1.553(5)
C1_9 C3_9 1.553(4)
C2_9 F1_9 1.326(4)
C2_9 F2_9 1.327(4)
C2_9 F3_9 1.331(4)
C3_9 F5_9 1.317(5)
C3_9 F6_9 1.327(4)
C3_9 F4_9 1.333(5)
C4_9 F9_9 1.322(4)
C4_9 F8_9 1.325(4)
C4_9 F7_9 1.333(4)
O1_8 C1_8 1.367(4)
O1_8 Al3 1.700(3)
C1_8 C2_8 1.539(5)
C1_8 C4_8 1.547(5)
C1_8 C3_8 1.552(5)
C2_8 F1_8 1.307(6)
C2_8 F2_8 1.326(5)
C2_8 F3_8 1.329(5)
C3_8 F6_8 1.312(5)
C3_8 F5_8 1.332(4)
C3_8 F4_8 1.348(5)
C4_8 F7_8 1.317(5)
C4_8 F8_8 1.327(4)
C4_8 F9_8 1.332(5)
O1_7 C1_7 1.381(6)
O1_7 Al3 1.761(6)
O1_7 Ca01 3.026(7)
C1_7 C4_7 1.525(7)
C1_7 C3_7 1.545(6)
C1_7 C2_7 1.565(7)
C2_7 F2_7 1.301(7)
C2_7 F3_7 1.329(8)
C2_7 F1_7 1.333(7)
C3_7 F6_7 1.323(6)
C3_7 F5_7 1.327(6)
C3_7 F4_7 1.328(6)
C4_7 F9_7 1.322(7)
C4_7 F7_7 1.325(8)
C4_7 F8_7 1.341(6)
O1_6 C1_6 1.363(4)
O1_6 Al2 1.714(2)
C1_6 C4_6 1.541(5)
C1_6 C2_6 1.553(5)
C1_6 C3_6 1.556(5)
C2_6 F3_6 1.300(5)
C2_6 F1_6 1.330(4)
C2_6 F2_6 1.338(5)
C3_6 F5_6 1.325(6)
C3_6 F6_6 1.326(5)
C3_6 F4_6 1.328(5)
C4_6 F9_6 1.320(5)
C4_6 F7_6 1.327(5)
C4_6 F8_6 1.353(5)
O1_5 C1_5 1.345(3)
O1_5 Al2 1.701(2)
C1_5 C2_5 1.553(4)
C1_5 C4_5 1.554(4)
C1_5 C3_5 1.555(4)
C2_5 F3_5 1.323(3)
C2_5 F2_5 1.331(3)
C2_5 F1_5 1.336(3)
C3_5 F4_5 1.321(3)
C3_5 F6_5 1.326(3)
C3_5 F5_5 1.344(3)
C4_5 F7_5 1.323(3)
C4_5 F9_5 1.325(3)
C4_5 F8_5 1.337(3)
O1_4 C1_4 1.352(7)
O1_4 Al2 1.687(8)
C1_4 C4_4 1.548(7)
C1_4 C3_4 1.557(7)
C1_4 C2_4 1.557(7)
C2_4 F3_4 1.312(7)
C2_4 F1_4 1.316(7)
C2_4 F2_4 1.340(5)
C3_4 F6_4 1.321(6)
C3_4 F4_4 1.335(8)
C3_4 F5_4 1.341(9)
C4_4 F7_4 1.326(6)
C4_4 F8_4 1.330(7)
C4_4 F9_4 1.332(8)
O1_3 C1_3 1.362(4)
O1_3 Al1 1.705(3)
C1_3 C4_3 1.545(4)
C1_3 C2_3 1.551(4)
C1_3 C3_3 1.562(5)
C2_3 F1_3 1.316(4)
C2_3 F3_3 1.324(4)
C2_3 F2_3 1.328(5)
C3_3 F4_3 1.317(4)
C3_3 F5_3 1.330(5)
C3_3 F6_3 1.338(4)
C4_3 F9_3 1.304(5)
C4_3 F8_3 1.333(4)
C4_3 F7_3 1.351(5)
O1_2 C1_2 1.340(3)
O1_2 Al1 1.691(2)
C1_2 C2_2 1.553(4)
C1_2 C4_2 1.555(4)
C1_2 C3_2 1.557(4)
C2_2 F3_2 1.322(3)
C2_2 F2_2 1.329(3)
C2_2 F1_2 1.336(3)
C3_2 F4_2 1.320(4)
C3_2 F5_2 1.325(4)
C3_2 F6_2 1.329(4)
C4_2 F7_2 1.326(4)
C4_2 F9_2 1.328(4)
C4_2 F8_2 1.332(4)
O1_1 C1_1 1.356(3)
O1_1 Al1 1.703(2)
C1_1 C4_1 1.548(4)
C1_1 C2_1 1.554(4)
C1_1 C3_1 1.557(4)
C2_1 F3_1 1.317(4)
C2_1 F1_1 1.326(4)
C2_1 F2_1 1.336(4)
C3_1 F4_1 1.318(4)
C3_1 F5_1 1.323(4)
C3_1 F6_1 1.334(3)
C4_1 F9_1 1.322(4)
C4_1 F8_1 1.327(4)
C4_1 F7_1 1.337(4)
Ca01 F2 2.1899(16)
Al2 F1 1.7669(16)
Al3 F2 1.7127(16)
Al1 F1 1.7626(16)
